data_7043476
loop_
_publ_author_name
'Zare, Davood'
'Doistau, Benjamin'
'Nozary, Homayoun'
'Besnard, C\'eline'
'Gu\'en\'ee, Laure'
'Suffren, Yan'
'Pel\'e, Anne-Laure'
'Hauser, Andreas'
'Piguet, Claude'

_publ_section_title
;
 CrIII as an alternative to RuII in metallo-supramolecular chemistry
;
_journal_name_full 'Dalton Trans.'
_journal_paper_doi 10.1039/C7DT01747B
_journal_year 2017
_chemical_formula_moiety 'C60 H42 Cr2 N12, 6(F6 P), 8(C2 H3 N), C4 H10 O'
_chemical_formula_sum 'C80 H76 Cr2 F36 N20 O P6'
_chemical_formula_weight 2307.42
_space_group_crystal_system triclinic
_space_group_IT_number 2
_space_group_name_Hall '-P 1'
_space_group_name_H-M_alt 'P -1'
_symmetry_space_group_name_Hall '-P 1'
_symmetry_space_group_name_H-M 'P -1'
_atom_sites_solution_hydrogens geom
_audit_creation_date 2015-10-06
_audit_creation_method
;
Olex2 1.2-beta
(compiled 2015.09.30 svn.r3233 for OlexSys, GUI svn.r5103)
;
_audit_update_record
;
2017-04-05 deposited with the CCDC.
2017-06-08 downloaded from the CCDC.
;
_cell_angle_alpha 65.495(2)
_cell_angle_beta 82.9117(19)
_cell_angle_gamma 81.9267(19)
_cell_formula_units_Z 2
_cell_length_a 11.6319(3)
_cell_length_b 20.7157(5)
_cell_length_c 22.6001(5)
_cell_measurement_reflns_used 32946
_cell_measurement_temperature 180(1)
_cell_measurement_theta_max 73.4770
_cell_measurement_theta_min 3.7760
_cell_volume 4893.3(2)
_computing_cell_refinement
;
CrysAlisPro, Agilent Technologies,
Version 1.171.37.35 (release 13-08-2014 CrysAlis171 .NET)
(compiled Aug 13 2014,18:06:01)
;
_computing_data_collection
;
CrysAlisPro, Agilent Technologies,
Version 1.171.37.35 (release 13-08-2014 CrysAlis171 .NET)
(compiled Aug 13 2014,18:06:01)
;
_computing_data_reduction
;
CrysAlisPro, Agilent Technologies,
Version 1.171.37.35 (release 13-08-2014 CrysAlis171 .NET)
(compiled Aug 13 2014,18:06:01)
;
_computing_molecular_graphics 'Olex2 (Dolomanov et al., 2009)'
_computing_publication_material 'Olex2 (Dolomanov et al., 2009)'
_computing_structure_refinement 'ShelXL (Sheldrick, 2015)'
_computing_structure_solution
;
Superflip (Palatinus & Chapuis, 2007;Palatinus & van der Lee, 2008;
Palatinus et al., 2012)
;
_diffrn_ambient_environment N~2~
_diffrn_ambient_temperature 180(1)
_diffrn_detector 'CCD plate'
_diffrn_detector_area_resol_mean 10.4679
_diffrn_detector_type Atlas
_diffrn_measured_fraction_theta_full 0.977
_diffrn_measured_fraction_theta_max 0.960
_diffrn_measurement_details
;
#__ type_ start__ end____ width___ exp.time_
  1 omega  -47.00   28.00   1.0000    2.0000
omega____ theta____ kappa____ phi______ frames
    -      -38.9365   38.0000 -120.0000 75

#__ type_ start__ end____ width___ exp.time_
  2 omega   -3.00   22.00   1.0000    2.0000
omega____ theta____ kappa____ phi______ frames
    -       40.0000   94.0000   40.0307 25

#__ type_ start__ end____ width___ exp.time_
  3 omega   19.00   44.00   1.0000    2.0000
omega____ theta____ kappa____ phi______ frames
    -       56.0000   81.0000   37.8585 25

#__ type_ start__ end____ width___ exp.time_
  4 omega   32.00   58.00   1.0000    2.0000
omega____ theta____ kappa____ phi______ frames
    -       68.0000   77.0000   52.7791 26

#__ type_ start__ end____ width___ exp.time_
  5 omega   32.00   63.00   1.0000    2.0000
omega____ theta____ kappa____ phi______ frames
    -       68.0000   77.0000   83.1463 31

#__ type_ start__ end____ width___ exp.time_
  6 omega   89.00  149.00   1.0000    2.0000
omega____ theta____ kappa____ phi______ frames
    -       68.0000   77.0000   83.1463 60

#__ type_ start__ end____ width___ exp.time_
  7 omega  108.00  178.00   1.0000   10.0000
omega____ theta____ kappa____ phi______ frames
    -      109.7499   77.0000    0.0000 70

#__ type_ start__ end____ width___ exp.time_
  8 omega  151.00  178.00   1.0000   10.0000
omega____ theta____ kappa____ phi______ frames
    -      109.7499   77.0000  -90.0000 27

#__ type_ start__ end____ width___ exp.time_
  9 omega  150.00  178.00   1.0000   10.0000
omega____ theta____ kappa____ phi______ frames
    -      109.7499   61.0000  -90.0000 28

#__ type_ start__ end____ width___ exp.time_
 10 omega  120.00  152.00   1.0000   10.0000
omega____ theta____ kappa____ phi______ frames
    -      109.7499   61.0000 -150.0000 32

#__ type_ start__ end____ width___ exp.time_
 11 omega  107.00  145.00   1.0000    2.0000
omega____ theta____ kappa____ phi______ frames
    -       68.0000   77.0000 -179.7664 38

#__ type_ start__ end____ width___ exp.time_
 12 omega  108.00  176.00   1.0000   10.0000
omega____ theta____ kappa____ phi______ frames
    -      109.7499   77.0000 -180.0000 68

#__ type_ start__ end____ width___ exp.time_
 13 omega  107.00  149.00   1.0000   10.0000
omega____ theta____ kappa____ phi______ frames
    -      109.7499   77.0000  -30.0000 42

#__ type_ start__ end____ width___ exp.time_
 14 omega  111.00  178.00   1.0000   10.0000
omega____ theta____ kappa____ phi______ frames
    -      109.7499   77.0000   30.0000 67

#__ type_ start__ end____ width___ exp.time_
 15 omega   99.00  149.00   1.0000    2.0000
omega____ theta____ kappa____ phi______ frames
    -       68.0000   77.0000  136.9580 50

#__ type_ start__ end____ width___ exp.time_
 16 omega   77.00  103.00   1.0000   10.0000
omega____ theta____ kappa____ phi______ frames
    -      109.7499   61.0000  120.0000 26

#__ type_ start__ end____ width___ exp.time_
 17 omega   78.00  110.00   1.0000   10.0000
omega____ theta____ kappa____ phi______ frames
    -      109.7499   61.0000   90.0000 32

#__ type_ start__ end____ width___ exp.time_
 18 omega   77.00  107.00   1.0000   10.0000
omega____ theta____ kappa____ phi______ frames
    -      109.7499   61.0000   60.0000 30

#__ type_ start__ end____ width___ exp.time_
 19 omega   74.00  178.00   1.0000   10.0000
omega____ theta____ kappa____ phi______ frames
    -      109.7499   77.0000  120.0000 104

#__ type_ start__ end____ width___ exp.time_
 20 omega   94.00  156.00   1.0000    2.0000
omega____ theta____ kappa____ phi______ frames
    -       72.0000   77.0000  -82.5596 62

#__ type_ start__ end____ width___ exp.time_
 21 omega   77.00  103.00   1.0000   10.0000
omega____ theta____ kappa____ phi______ frames
    -      109.7499   61.0000  -90.0000 26

#__ type_ start__ end____ width___ exp.time_
 22 omega   75.00  141.00   1.0000   10.0000
omega____ theta____ kappa____ phi______ frames
    -      109.7499   77.0000  -90.0000 66

#__ type_ start__ end____ width___ exp.time_
 23 omega   78.00  103.00   1.0000   10.0000
omega____ theta____ kappa____ phi______ frames
    -      109.7499   61.0000 -150.0000 25

#__ type_ start__ end____ width___ exp.time_
 24 omega   77.00  103.00   1.0000   10.0000
omega____ theta____ kappa____ phi______ frames
    -      109.7499   61.0000 -180.0000 26

#__ type_ start__ end____ width___ exp.time_
 25 omega   74.00  175.00   1.0000   10.0000
omega____ theta____ kappa____ phi______ frames
    -      109.7499   77.0000 -120.0000 101

#__ type_ start__ end____ width___ exp.time_
 26 omega   78.00  103.00   1.0000   10.0000
omega____ theta____ kappa____ phi______ frames
    -      109.7499   61.0000   30.0000 25

#__ type_ start__ end____ width___ exp.time_
 27 omega   74.00   99.00   1.0000   10.0000
omega____ theta____ kappa____ phi______ frames
    -      109.7499   77.0000    0.0000 25

#__ type_ start__ end____ width___ exp.time_
 28 omega   74.00  100.00   1.0000   10.0000
omega____ theta____ kappa____ phi______ frames
    -      109.7499   77.0000   30.0000 26

#__ type_ start__ end____ width___ exp.time_
 29 omega   74.00  146.00   1.0000   10.0000
omega____ theta____ kappa____ phi______ frames
    -      109.7499   77.0000   60.0000 72

#__ type_ start__ end____ width___ exp.time_
 30 omega   74.00  154.00   1.0000   10.0000
omega____ theta____ kappa____ phi______ frames
    -      109.7499   77.0000  150.0000 80

#__ type_ start__ end____ width___ exp.time_
 31 omega   74.00  178.00   1.0000   10.0000
omega____ theta____ kappa____ phi______ frames
    -      109.7499   77.0000   90.0000 104

#__ type_ start__ end____ width___ exp.time_
 32 omega   77.00  140.00   1.0000   10.0000
omega____ theta____ kappa____ phi______ frames
    -      109.7499   61.0000 -120.0000 63

#__ type_ start__ end____ width___ exp.time_
 33 omega   74.00  100.00   1.0000   10.0000
omega____ theta____ kappa____ phi______ frames
    -      109.7499   77.0000 -180.0000 26

#__ type_ start__ end____ width___ exp.time_
 34 omega   74.00  100.00   1.0000   10.0000
omega____ theta____ kappa____ phi______ frames
    -      109.7499   77.0000 -150.0000 26

#__ type_ start__ end____ width___ exp.time_
 35 omega   64.00  178.00   1.0000   10.0000
omega____ theta____ kappa____ phi______ frames
    -      100.0000   76.0000  -48.6213 114

#__ type_ start__ end____ width___ exp.time_
 36 omega   74.00  100.00   1.0000   10.0000
omega____ theta____ kappa____ phi______ frames
    -      109.7499   77.0000  -30.0000 26

#__ type_ start__ end____ width___ exp.time_
 37 omega   42.00   85.00   1.0000   10.0000
omega____ theta____ kappa____ phi______ frames
    -       76.0000   71.0000    3.2122 43

#__ type_ start__ end____ width___ exp.time_
 38 omega   32.00   59.00   1.0000    2.0000
omega____ theta____ kappa____ phi______ frames
    -       68.0000   75.0000  -32.3835 27

#__ type_ start__ end____ width___ exp.time_
 39 omega   36.00   72.00   1.0000    2.0000
omega____ theta____ kappa____ phi______ frames
    -       72.0000   77.0000  -82.5596 36

#__ type_ start__ end____ width___ exp.time_
 40 omega   32.00   75.00   1.0000    2.0000
omega____ theta____ kappa____ phi______ frames
    -       68.0000   77.0000 -152.7380 43

#__ type_ start__ end____ width___ exp.time_
 41 omega   45.00   82.00   1.0000   10.0000
omega____ theta____ kappa____ phi______ frames
    -       76.0000   56.0000 -177.3985 37

#__ type_ start__ end____ width___ exp.time_
 42 omega   28.00   54.00   1.0000    2.0000
omega____ theta____ kappa____ phi______ frames
    -       64.0000   77.0000 -100.0919 26

#__ type_ start__ end____ width___ exp.time_
 43 omega   20.00   46.00   1.0000    2.0000
omega____ theta____ kappa____ phi______ frames
    -       56.0000   81.0000  -36.5115 26

#__ type_ start__ end____ width___ exp.time_
 44 omega   19.00   44.00   1.0000    2.0000
omega____ theta____ kappa____ phi______ frames
    -       56.0000   81.0000    7.4608 25

#__ type_ start__ end____ width___ exp.time_
 45 omega   16.00   43.00   1.0000    2.0000
omega____ theta____ kappa____ phi______ frames
    -       52.0000   81.0000  -82.1038 27

#__ type_ start__ end____ width___ exp.time_
 46 omega    3.00   28.00   1.0000    2.0000
omega____ theta____ kappa____ phi______ frames
    -       44.0000   90.0000 -125.7316 25

#__ type_ start__ end____ width___ exp.time_
 47 omega   32.00   57.00   1.0000    2.0000
omega____ theta____ kappa____ phi______ frames
    -       68.0000   77.0000 -179.7664 25

#__ type_ start__ end____ width___ exp.time_
 48 omega   36.00  101.00   1.0000   10.0000
omega____ theta____ kappa____ phi______ frames
    -      109.7499  -94.0000   30.0000 65

#__ type_ start__ end____ width___ exp.time_
 49 omega   49.00   93.00   1.0000   10.0000
omega____ theta____ kappa____ phi______ frames
    -      109.7499  -94.0000  150.0000 44

#__ type_ start__ end____ width___ exp.time_
 50 omega   24.00  108.00   1.0000   10.0000
omega____ theta____ kappa____ phi______ frames
    -      109.7499  -94.0000   90.0000 84

#__ type_ start__ end____ width___ exp.time_
 51 omega   28.00  108.00   1.0000   10.0000
omega____ theta____ kappa____ phi______ frames
    -      109.7499  -94.0000  -60.0000 80

#__ type_ start__ end____ width___ exp.time_
 52 omega   55.00  129.00   1.0000    2.0000
omega____ theta____ kappa____ phi______ frames
    -       38.9365 -178.0000 -180.0000 74

#__ type_ start__ end____ width___ exp.time_
 53 omega   37.00   89.00   1.0000   10.0000
omega____ theta____ kappa____ phi______ frames
    -      109.7499 -111.0000 -120.0000 52
;
_diffrn_measurement_device 'four-circle diffractometer'
_diffrn_measurement_device_type 'SuperNova, Dual, Cu at zero, Atlas'
_diffrn_measurement_method '\w scans'
_diffrn_orient_matrix_UB_11 0.1033602000
_diffrn_orient_matrix_UB_12 0.0213702000
_diffrn_orient_matrix_UB_13 0.0221346000
_diffrn_orient_matrix_UB_21 0.0854674000
_diffrn_orient_matrix_UB_22 -0.0387925000
_diffrn_orient_matrix_UB_23 -0.0351032000
_diffrn_orient_matrix_UB_31 0.0002577000
_diffrn_orient_matrix_UB_32 0.0691662000
_diffrn_orient_matrix_UB_33 -0.0626056000
_diffrn_radiation_monochromator mirror
_diffrn_radiation_probe x-ray
_diffrn_radiation_type CuK\a
_diffrn_radiation_wavelength 1.54184
_diffrn_reflns_av_R_equivalents 0.0542
_diffrn_reflns_av_unetI/netI 0.0427
_diffrn_reflns_Laue_measured_fraction_full 0.977
_diffrn_reflns_Laue_measured_fraction_max 0.960
_diffrn_reflns_limit_h_max 14
_diffrn_reflns_limit_h_min -14
_diffrn_reflns_limit_k_max 25
_diffrn_reflns_limit_k_min -25
_diffrn_reflns_limit_l_max 28
_diffrn_reflns_limit_l_min -28
_diffrn_reflns_number 69658
_diffrn_reflns_point_group_measured_fraction_full 0.977
_diffrn_reflns_point_group_measured_fraction_max 0.960
_diffrn_reflns_theta_full 67.684
_diffrn_reflns_theta_max 73.426
_diffrn_reflns_theta_min 3.782
_diffrn_source 'sealed X-ray tube'
_diffrn_source_type 'SuperNova (Cu) X-ray Source'
_exptl_absorpt_coefficient_mu 3.875
_exptl_absorpt_correction_T_max 0.879
_exptl_absorpt_correction_T_min 0.265
_exptl_absorpt_correction_type analytical
_exptl_absorpt_process_details
;
CrysAlisPro, Agilent Technologies,
Version 1.171.37.35 (release 13-08-2014 CrysAlis171 .NET)
(compiled Aug 13 2014,18:06:01)
Analytical numeric absorption correction using a multifaceted crystal
            model based on expressions derived by R.C. Clark & J.S. Reid.
(Clark, R. C. & Reid, J. S. (1995). Acta Cryst. A51, 887-897)
Empirical absorption correction using spherical harmonics,
 implemented in SCALE3 ABSPACK scaling algorithm.
;
_exptl_crystal_colour orange
_exptl_crystal_colour_primary orange
_exptl_crystal_density_diffrn 1.566
_exptl_crystal_description plate
_exptl_crystal_F_000 2332
_exptl_crystal_size_max 0.8178
_exptl_crystal_size_mid 0.2444
_exptl_crystal_size_min 0.0329
_refine_diff_density_max 0.925
_refine_diff_density_min -0.648
_refine_diff_density_rms 0.076
_refine_ls_extinction_method none
_refine_ls_goodness_of_fit_ref 1.051
_refine_ls_hydrogen_treatment constr
_refine_ls_matrix_type full
_refine_ls_number_parameters 1371
_refine_ls_number_reflns 18913
_refine_ls_number_restraints 468
_refine_ls_restrained_S_all 1.166
_refine_ls_R_factor_all 0.0666
_refine_ls_R_factor_gt 0.0575
_refine_ls_shift/su_max 0.001
_refine_ls_shift/su_mean 0.000
_refine_ls_structure_factor_coef Fsqd
_refine_ls_weighting_details 'w=1/[\s^2^(Fo^2^)+(0.0972P)^2^+3.2131P] where P=(Fo^2^+2Fc^2^)/3'
_refine_ls_weighting_scheme calc
_refine_ls_wR_factor_gt 0.1547
_refine_ls_wR_factor_ref 0.1636
_reflns_Friedel_coverage 0.000
_reflns_number_gt 16085
_reflns_number_total 18913
_reflns_threshold_expression 'I > 2\s(I)'
_cod_data_source_file c7dt01747b2.cif
_cod_data_source_block 13
_cod_database_code 7043476
_chemical_oxdiff_formula 'C40 H38 Cr1 F18 N10 O0.5 P3'
_shelx_space_group_comment
;
The symmetry employed for this shelxl refinement is uniquely defined
by the following loop, which should always be used as a source of
symmetry information in preference to the above space-group names.
They are only intended as comments.
;
_reflns_odcompleteness_completeness 97.76
_reflns_odcompleteness_iscentric 1
_reflns_odcompleteness_theta 66.97
_olex2_refinement_description
;
1. Fixed Uiso
 At 1.2 times of:
  All C(H) groups, All C(H,H) groups
 At 1.5 times of:
  All C(H,H,H) groups
2. Restrained distances
 F3B-F2B \\sim F3B-F5B \\sim F3B-F1B \\sim F3B-F4B \\sim F2B-F1B \\sim F2B-F4B
\\sim F2B-F6B \\sim F6A-F4A
 \\sim F6A-F5A \\sim F6A-F2A \\sim F6A-F1A \\sim F5B-F1B \\sim F5B-F4B \\sim
F5B-F6B \\sim F4A-F3A \\sim F4A-
 F5A \\sim F4A-F2A \\sim F3A-F5A \\sim F3A-F2A \\sim F3A-F1A \\sim F1B-F6B
\\sim F5A-F1A \\sim F2A-F1A ~
 F4B-F6B
 with sigma of 0.04
 P1-F3B \\sim P1-F2B \\sim P1-F6A \\sim P1-F5B \\sim P1-F4A \\sim P1-F3A \\sim
P1-F1B \\sim P1-F5A \\sim P1-
 F2A \\sim P1-F4B \\sim P1-F1A \\sim P1-F6B
 with sigma of 0.02
3. Rigid body (RIGU) restrains
 F1A, P1, F6A, F5B, F3A, F2A, F4B
 with sigma for 1-2 distances of 0.004 and sigma for 1-3 distances of 0.004
 F1B, P1, F3B, F2B, F4A, F5A, F6B
 with sigma for 1-2 distances of 0.004 and sigma for 1-3 distances of 0.004
4. Others
 Sof(F4B)=Sof(F5B)=Sof(F1A)=Sof(F2A)=Sof(F3A)=Sof(F6A)=1-FVAR(1)
 Sof(F1B)=Sof(F3B)=Sof(F2B)=Sof(F6B)=Sof(F4A)=Sof(F5A)=FVAR(1)
5.a Secondary CH2 refined with riding coordinates:
 C153(H15D,H15E), C151(H15F,H15G)
5.b Aromatic/amide H refined with riding coordinates:
 C5(H5), C24(H24), C7(H7), C47(H47), C4(H4), C18(H18), C58(H58), C52(H52),
 C15(H15), C46(H46), C35(H35), C64(H64), C11(H11), C45(H45), C50(H50), C55(H55),
  C12(H12), C6(H6), C10(H10), C44(H44), C78(H78), C30(H30), C67(H67), C56(H56),
 C26(H26), C27(H27), C17(H17), C36(H36), C25(H25), C57(H57), C71(H71), C76(H76),
  C32(H32), C66(H66), C72(H72), C37(H37), C75(H75), C77(H77), C38(H38),
 C16(H16), C70(H70), C65(H65)
5.c Idealised Me refined as rotating group:
 C146(H14D,H14E,H14F), C2AA(H2AA,H2AB,H2AC), C154(H15A,H15B,H15C), C137(H13G,
 H13H,H13I), C149(H14A,H14B,H14C), C143(H14G,H14H,H14I), C140(H14J,H14K,H14L),
 C152(H15H,H15I,H15J), C134(H13D,H13E,H13F), C131(H13A,H13B,H13C)
;
_shelx_shelxl_version_number 2014/7
_olex2_submission_special_instructions 'No special instructions were received'

loop_
_space_group_symop_operation_xyz
'x, y, z'
'-x, -y, -z'

loop_
_atom_site_label
_atom_site_type_symbol
_atom_site_fract_x
_atom_site_fract_y
_atom_site_fract_z
_atom_site_U_iso_or_equiv
_atom_site_adp_type
_atom_site_occupancy
_atom_site_site_symmetry_order
_atom_site_calc_flag
_atom_site_refinement_flags_posn
_atom_site_refinement_flags_adp
_atom_site_refinement_flags_occupancy
_atom_site_disorder_assembly
_atom_site_disorder_group
Cr1 Cr 0.96408(3) 0.77421(2) -0.00288(2) 0.02112(10) Uani 1 1 d . . . . .
Cr3 Cr 0.85712(3) 0.72406(2) 0.49967(2) 0.02154(10) Uani 1 1 d . . . . .
P95 P 0.97861(8) 0.95760(4) 0.23997(4) 0.04075(19) Uani 1 1 d . . . . .
P81 P 0.29700(7) 0.08008(5) 0.36476(4) 0.04240(19) Uani 1 1 d . . . . .
P115 P 0.60056(7) 0.60094(5) 0.36667(4) 0.04051(18) Uani 1 1 d . . . . .
P122 P 0.58924(7) 0.90104(5) 0.13191(4) 0.04075(18) Uani 1 1 d . . . . .
P88 P 0.06347(8) 0.53491(4) 0.25938(4) 0.04097(19) Uani 1 1 d . . . . .
P1 P 0.49591(7) 0.42342(5) 0.14919(4) 0.04171(19) Uani 1 1 d D U . . .
F89 F 0.1846(2) 0.51489(14) 0.22720(11) 0.0645(6) Uani 1 1 d . . . . .
F128 F 0.72740(19) 0.89252(14) 0.12051(16) 0.0756(8) Uani 1 1 d . . . . .
F98 F 0.9197(2) 1.03791(11) 0.21575(11) 0.0604(6) Uani 1 1 d . . . . .
F101 F 1.0354(2) 0.87691(12) 0.26399(12) 0.0593(6) Uani 1 1 d . . . . .
F119 F 0.6147(3) 0.6514(3) 0.29377(15) 0.133(2) Uani 1 1 d . . . . .
F93 F -0.0580(2) 0.55483(12) 0.29186(11) 0.0591(6) Uani 1 1 d . . . . .
F121 F 0.4704(2) 0.59286(17) 0.35951(14) 0.0777(8) Uani 1 1 d . . . . .
F100 F 0.8991(2) 0.93661(13) 0.30686(10) 0.0583(5) Uani 1 1 d . . . . .
F97 F 1.0572(2) 0.97818(14) 0.17245(10) 0.0614(6) Uani 1 1 d . . . . .
F91 F 0.0313(2) 0.45503(12) 0.28454(11) 0.0607(6) Uani 1 1 d . . . . .
F118 F 0.73063(19) 0.60810(14) 0.37634(16) 0.0720(7) Uani 1 1 d . . . . .
F120 F 0.5626(3) 0.6677(2) 0.3837(3) 0.1195(15) Uani 1 1 d . . . . .
F96 F 0.8807(2) 0.93859(12) 0.20786(11) 0.0559(5) Uani 1 1 d . . . . .
F125 F 0.45090(18) 0.90974(14) 0.14060(13) 0.0658(6) Uani 1 1 d . . . . .
F90 F 0.0038(2) 0.55611(14) 0.19310(11) 0.0630(6) Uani 1 1 d . . . . .
F85 F 0.3258(3) 0.15287(17) 0.36379(18) 0.0946(10) Uani 1 1 d . . . . .
F117 F 0.6393(3) 0.5313(2) 0.3568(3) 0.1382(19) Uani 1 1 d . . . . .
F82 F 0.4056(3) 0.07825(19) 0.31721(16) 0.0988(11) Uani 1 1 d . . . . .
F124 F 0.5901(3) 0.9767(2) 0.1301(3) 0.1354(19) Uani 1 1 d . . . . .
F99 F 1.0762(2) 0.97664(14) 0.27154(11) 0.0640(6) Uani 1 1 d . . . . .
N42 N 0.85683(17) 0.72665(11) 0.41084(10) 0.0224(4) Uani 1 1 d . . . . .
F94 F 0.0935(2) 0.61535(12) 0.23451(12) 0.0623(6) Uani 1 1 d . . . . .
N43 N 0.73250(19) 0.80800(12) 0.45950(11) 0.0262(4) Uani 1 1 d . . . . .
N3 N 1.11454(19) 0.70540(12) 0.01446(11) 0.0274(4) Uani 1 1 d . . . . .
N62 N 0.86739(19) 0.72267(12) 0.58722(10) 0.0262(4) Uani 1 1 d . . . . .
F127 F 0.5883(3) 0.8299(2) 0.1254(4) 0.165(3) Uani 1 1 d . . . . .
N2 N 1.01357(18) 0.77763(12) -0.09190(10) 0.0255(4) Uani 1 1 d . . . . .
N1 N 0.83569(18) 0.84533(12) -0.05744(11) 0.0263(4) Uani 1 1 d . . . . .
C8 C 0.8471(2) 0.85922(15) -0.12210(13) 0.0277(5) Uani 1 1 d . . . . .
F87 F 0.2715(4) 0.00714(19) 0.3686(3) 0.1364(18) Uani 1 1 d . . . . .
F84 F 0.2203(3) 0.12367(17) 0.30551(15) 0.0835(9) Uani 1 1 d . . . . .
N23 N 1.04689(18) 0.85759(12) -0.00581(10) 0.0253(4) Uani 1 1 d . . . . .
C5 C 0.6675(3) 0.92947(18) -0.07506(16) 0.0408(7) Uani 1 1 d . . . . .
H5 H 0.6064 0.9539 -0.0581 0.049 Uiso 1 1 calc R . . . .
C49 C 0.9364(2) 0.68336(14) 0.39279(12) 0.0235(5) Uani 1 1 d . . . . .
N22 N 0.92559(17) 0.76959(11) 0.08718(10) 0.0222(4) Uani 1 1 d . . . . .
F116 F 0.5873(3) 0.5524(2) 0.44181(15) 0.1122(15) Uani 1 1 d . . . . .
C48 C 1.0045(2) 0.63213(14) 0.44651(12) 0.0259(5) Uani 1 1 d . . . . .
C24 C 0.8281(3) 0.65471(16) 0.00596(14) 0.0350(6) Uani 1 1 d . . . . .
H24 H 0.8573 0.6652 -0.0379 0.042 Uiso 1 1 calc R . . . .
C7 C 0.7691(3) 0.90695(17) -0.16462(14) 0.0348(6) Uani 1 1 d . . . . .
H7 H 0.7771 0.9151 -0.2094 0.042 Uiso 1 1 calc R . . . .
C47 C 1.0880(2) 0.57992(16) 0.44158(14) 0.0333(6) Uani 1 1 d . . . . .
H47 H 1.1056 0.5751 0.4013 0.040 Uiso 1 1 calc R . . . .
C4 C 0.7471(2) 0.87968(16) -0.03464(14) 0.0333(6) Uani 1 1 d . . . . .
H4 H 0.7388 0.8695 0.0106 0.040 Uiso 1 1 calc R . . . .
F86 F 0.3765(4) 0.0381(2) 0.42421(16) 0.1135(14) Uani 1 1 d . . . . .
N61 N 0.98676(19) 0.79012(12) 0.48060(11) 0.0283(4) Uani 1 1 d . . . . .
F83 F 0.1933(3) 0.0852(3) 0.41569(19) 0.1274(16) Uani 1 1 d . . . . .
C18 C 1.1607(3) 0.66830(17) 0.07230(14) 0.0351(6) Uani 1 1 d . . . . .
H18 H 1.1218 0.6728 0.1101 0.042 Uiso 1 1 calc R . . . .
C58 C 0.6709(3) 0.84728(16) 0.48939(14) 0.0335(6) Uani 1 1 d . . . . .
H58 H 0.6862 0.8379 0.5327 0.040 Uiso 1 1 calc R . . . .
C51 C 0.8774(2) 0.74287(14) 0.28401(12) 0.0243(5) Uani 1 1 d . . . . .
N21 N 0.85935(19) 0.69208(12) 0.03666(11) 0.0263(4) Uani 1 1 d . . . . .
N41 N 0.97810(18) 0.63983(12) 0.50393(10) 0.0244(4) Uani 1 1 d . . . . .
C73 C 0.7965(2) 0.68349(15) 0.63772(13) 0.0286(5) Uani 1 1 d . . . . .
C52 C 0.7949(2) 0.78702(14) 0.30346(12) 0.0252(5) Uani 1 1 d . . . . .
H52 H 0.7452 0.8225 0.2732 0.030 Uiso 1 1 calc R . . . .
C15 C 1.2736(3) 0.6550(2) -0.03617(17) 0.0465(8) Uani 1 1 d . . . . .
H15 H 1.3114 0.6510 -0.0744 0.056 Uiso 1 1 calc R . . . .
C31 C 0.8923(2) 0.75274(14) 0.21440(12) 0.0252(5) Uani 1 1 d . . . . .
C28 C 0.8169(2) 0.67668(15) 0.09961(13) 0.0272(5) Uani 1 1 d . . . . .
F92 F 0.1211(2) 0.51431(15) 0.32639(11) 0.0634(6) Uani 1 1 d . . . . .
C46 C 1.1457(3) 0.53478(17) 0.49597(16) 0.0394(6) Uani 1 1 d . . . . .
H46 H 1.2047 0.4993 0.4932 0.047 Uiso 1 1 calc R . . . .
C35 C 1.0998(3) 0.91463(17) 0.05844(14) 0.0353(6) Uani 1 1 d . . . . .
H35 H 1.0987 0.9175 0.0994 0.042 Uiso 1 1 calc R . . . .
C64 C 1.0447(3) 0.82325(17) 0.42281(14) 0.0371(6) Uani 1 1 d . . . . .
H64 H 1.0235 0.8187 0.3855 0.045 Uiso 1 1 calc R . . . .
C54 C 0.7109(2) 0.82209(14) 0.39728(12) 0.0254(5) Uani 1 1 d . . . . .
N0AA N 0.2159(3) 0.2923(2) 0.14578(16) 0.0586(8) Uani 1 1 d . . . . .
C13 C 1.1129(2) 0.73953(16) -0.09993(13) 0.0299(5) Uani 1 1 d . . . . .
C11 C 1.0897(3) 0.7894(2) -0.21429(14) 0.0407(7) Uani 1 1 d . . . . .
H11 H 1.1166 0.7938 -0.2571 0.049 Uiso 1 1 calc R . . . .
C53 C 0.7869(2) 0.77795(13) 0.36807(12) 0.0236(5) Uani 1 1 d . . . . .
C45 C 1.1170(3) 0.54155(18) 0.55472(15) 0.0382(6) Uani 1 1 d . . . . .
H45 H 1.1545 0.5100 0.5927 0.046 Uiso 1 1 calc R . . . .
N63 N 0.73452(18) 0.65613(12) 0.55455(10) 0.0262(4) Uani 1 1 d . . . . .
C50 C 0.9493(2) 0.69016(14) 0.32884(12) 0.0261(5) Uani 1 1 d . . . . .
H50 H 1.0056 0.6598 0.3158 0.031 Uiso 1 1 calc R . . . .
C55 C 0.6258(3) 0.87393(17) 0.36529(14) 0.0357(6) Uani 1 1 d . . . . .
H55 H 0.6103 0.8820 0.3224 0.043 Uiso 1 1 calc R . . . .
O150 O 0.7684(3) 0.12540(19) 0.36755(16) 0.0684(8) Uani 1 1 d . . . . .
C14 C 1.1709(2) 0.69805(16) -0.03945(14) 0.0312(6) Uani 1 1 d . . . . .
C92 C 0.3063(3) 0.2631(2) 0.15649(18) 0.0501(8) Uani 1 1 d . . . . .
C12 C 1.1534(3) 0.74427(19) -0.16213(15) 0.0385(7) Uani 1 1 d . . . . .
H12 H 1.2230 0.7172 -0.1686 0.046 Uiso 1 1 calc R . . . .
C6 C 0.6785(3) 0.94295(18) -0.14080(16) 0.0414(7) Uani 1 1 d . . . . .
H6 H 0.6244 0.9766 -0.1694 0.050 Uiso 1 1 calc R . . . .
C10 C 0.9875(3) 0.82806(18) -0.20498(13) 0.0349(6) Uani 1 1 d . . . . .
H10 H 0.9438 0.8587 -0.2408 0.042 Uiso 1 1 calc R . . . .
C29 C 0.8588(2) 0.71940(14) 0.12938(12) 0.0239(5) Uani 1 1 d . . . . .
C44 C 1.0334(2) 0.59463(16) 0.55699(13) 0.0315(6) Uani 1 1 d . . . . .
H44 H 1.0140 0.5996 0.5971 0.038 Uiso 1 1 calc R . . . .
C78 C 0.6732(2) 0.62156(16) 0.53289(14) 0.0324(6) Uani 1 1 d . . . . .
H78 H 0.6821 0.6300 0.4880 0.039 Uiso 1 1 calc R . . . .
C9 C 0.9502(2) 0.82110(15) -0.14212(12) 0.0270(5) Uani 1 1 d . . . . .
C30 C 0.8398(2) 0.71013(14) 0.19398(12) 0.0251(5) Uani 1 1 d . . . . .
H30 H 0.7918 0.6753 0.2237 0.030 Uiso 1 1 calc R . . . .
C67 C 1.1080(3) 0.83458(19) 0.53045(17) 0.0456(8) Uani 1 1 d . . . . .
H67 H 1.1299 0.8373 0.5684 0.055 Uiso 1 1 calc R . . . .
C56 C 0.5632(3) 0.91421(18) 0.39659(16) 0.0422(7) Uani 1 1 d . . . . .
H56 H 0.5049 0.9508 0.3751 0.051 Uiso 1 1 calc R . . . .
C130 C 0.7338(5) 0.2376(3) 0.6830(3) 0.0828(15) Uani 1 1 d . . . . .
C33 C 0.9763(2) 0.81162(14) 0.10601(12) 0.0236(5) Uani 1 1 d . . . . .
C26 C 0.7110(3) 0.5860(2) 0.09968(17) 0.0487(8) Uani 1 1 d . . . . .
H26 H 0.6602 0.5497 0.1210 0.058 Uiso 1 1 calc R . . . .
C68 C 1.0172(2) 0.79656(15) 0.53405(14) 0.0316(6) Uani 1 1 d . . . . .
C27 C 0.7427(3) 0.62450(18) 0.13196(15) 0.0399(7) Uani 1 1 d . . . . .
H27 H 0.7136 0.6150 0.1756 0.048 Uiso 1 1 calc R . . . .
N147 N 0.6858(4) 1.1560(2) 0.1317(2) 0.0740(10) Uani 1 1 d . . . . .
C17 C 1.2628(3) 0.6239(2) 0.07843(17) 0.0466(8) Uani 1 1 d . . . . .
H17 H 1.2929 0.5978 0.1200 0.056 Uiso 1 1 calc R . . . .
C36 C 1.1572(3) 0.96214(17) 0.00334(16) 0.0398(7) Uani 1 1 d . . . . .
H36 H 1.1969 0.9975 0.0065 0.048 Uiso 1 1 calc R . . . .
C25 C 0.7545(3) 0.60138(19) 0.03623(17) 0.0463(8) Uani 1 1 d . . . . .
H25 H 0.7341 0.5756 0.0134 0.056 Uiso 1 1 calc R . . . .
C57 C 0.5864(3) 0.90058(17) 0.45934(16) 0.0399(7) Uani 1 1 d . . . . .
H57 H 0.5444 0.9278 0.4815 0.048 Uiso 1 1 calc R . . . .
C133 C 0.3033(6) 0.7138(5) 0.1814(3) 0.101(2) Uani 1 1 d . . . . .
C71 C 0.8855(3) 0.7185(2) 0.70765(15) 0.0437(7) Uani 1 1 d . . . . .
H71 H 0.8914 0.7175 0.7496 0.052 Uiso 1 1 calc R . . . .
C146 C 0.3303(4) 0.6644(3) 0.4915(3) 0.0818(15) Uani 1 1 d . . . . .
H14D H 0.3377 0.6631 0.4484 0.123 Uiso 1 1 calc GR . . . .
H14E H 0.2487 0.6771 0.5026 0.123 Uiso 1 1 calc GR . . . .
H14F H 0.3567 0.6174 0.5240 0.123 Uiso 1 1 calc GR . . . .
C76 C 0.5812(3) 0.56328(19) 0.63872(17) 0.0441(7) Uani 1 1 d . . . . .
H76 H 0.5278 0.5314 0.6674 0.053 Uiso 1 1 calc R . . . .
F126 F 0.5827(3) 0.9411(3) 0.05632(16) 0.142(2) Uani 1 1 d . . . . .
C34 C 1.0444(2) 0.86326(14) 0.05237(12) 0.0257(5) Uani 1 1 d . . . . .
C32 C 0.9619(2) 0.80407(14) 0.17025(12) 0.0261(5) Uani 1 1 d . . . . .
H32 H 0.9986 0.8332 0.1839 0.031 Uiso 1 1 calc R . . . .
C66 C 1.1672(3) 0.8689(2) 0.47002(19) 0.0529(9) Uani 1 1 d . . . . .
H66 H 1.2299 0.8955 0.4663 0.064 Uiso 1 1 calc R . . . .
C72 C 0.8045(3) 0.68062(17) 0.69932(14) 0.0371(6) Uani 1 1 d . . . . .
H72 H 0.7553 0.6532 0.7352 0.044 Uiso 1 1 calc R . . . .
C74 C 0.7206(2) 0.64509(15) 0.61874(13) 0.0292(5) Uani 1 1 d . . . . .
C37 C 1.1568(3) 0.95810(17) -0.05604(15) 0.0380(6) Uani 1 1 d . . . . .
H37 H 1.1939 0.9913 -0.0942 0.046 Uiso 1 1 calc R . . . .
F123 F 0.5957(3) 0.8617(4) 0.20546(16) 0.171(3) Uani 1 1 d . . . . .
N141 N 0.5794(6) 0.7508(3) 0.0043(5) 0.139(3) Uani 1 1 d . . . . .
C75 C 0.6434(3) 0.59929(18) 0.66186(15) 0.0388(6) Uani 1 1 d . . . . .
H75 H 0.6332 0.5927 0.7063 0.047 Uiso 1 1 calc R . . . .
N129 N 0.7987(4) 0.2745(3) 0.6554(2) 0.0867(14) Uani 1 1 d . . . . .
C2AA C 0.4199(4) 0.2251(3) 0.1700(3) 0.0755(14) Uani 1 1 d . . . . .
H2AA H 0.4177 0.1758 0.1754 0.113 Uiso 1 1 calc GR . . . .
H2AB H 0.4435 0.2252 0.2101 0.113 Uiso 1 1 calc GR . . . .
H2AC H 0.4760 0.2484 0.1336 0.113 Uiso 1 1 calc GR . . . .
C77 C 0.5968(3) 0.57364(18) 0.57422(16) 0.0411(7) Uani 1 1 d . . . . .
H77 H 0.5559 0.5483 0.5582 0.049 Uiso 1 1 calc R . . . .
C38 C 1.1013(2) 0.90467(16) -0.05883(13) 0.0306(5) Uani 1 1 d . . . . .
H38 H 1.1018 0.9012 -0.0995 0.037 Uiso 1 1 calc R . . . .
C145 C 0.4008(4) 0.7168(3) 0.4908(3) 0.0833(16) Uani 1 1 d . . . . .
C16 C 1.3210(3) 0.6178(2) 0.02337(18) 0.0521(9) Uani 1 1 d . . . . .
H16 H 1.3924 0.5884 0.0265 0.063 Uiso 1 1 calc R . . . .
C69 C 0.9469(2) 0.75915(15) 0.59456(13) 0.0304(5) Uani 1 1 d . . . . .
C148 C 0.6670(4) 1.1092(3) 0.1784(3) 0.0675(11) Uani 1 1 d . . . . .
C136 C 1.0095(5) 0.4434(3) 0.0866(3) 0.0769(13) Uani 1 1 d . . . . .
N132 N 0.2407(4) 0.7587(3) 0.1548(3) 0.0896(14) Uani 1 1 d . . . . .
C70 C 0.9580(3) 0.75776(19) 0.65553(15) 0.0413(7) Uani 1 1 d . . . . .
H70 H 1.0144 0.7833 0.6614 0.050 Uiso 1 1 calc R . . . .
N135 N 0.9383(6) 0.4196(3) 0.0762(4) 0.119(2) Uani 1 1 d . . . . .
C154 C 0.9125(8) 0.0272(5) 0.4022(5) 0.133(3) Uani 1 1 d . . . . .
H15A H 0.9456 0.0269 0.3603 0.199 Uiso 1 1 calc GR . . . .
H15B H 0.9230 -0.0211 0.4364 0.199 Uiso 1 1 calc GR . . . .
H15C H 0.9520 0.0595 0.4126 0.199 Uiso 1 1 calc GR . . . .
C137 C 1.1064(6) 0.4738(4) 0.0963(4) 0.101(2) Uani 1 1 d . . . . .
H13G H 1.1332 0.5106 0.0548 0.152 Uiso 1 1 calc GR . . . .
H13H H 1.1702 0.4363 0.1131 0.152 Uiso 1 1 calc GR . . . .
H13I H 1.0816 0.4952 0.1278 0.152 Uiso 1 1 calc GR . . . .
C149 C 0.6421(6) 1.0464(4) 0.2369(3) 0.115(3) Uani 1 1 d . . . . .
H14A H 0.6661 1.0036 0.2284 0.172 Uiso 1 1 calc GR . . . .
H14B H 0.5584 1.0487 0.2494 0.172 Uiso 1 1 calc GR . . . .
H14C H 0.6850 1.0446 0.2724 0.172 Uiso 1 1 calc GR . . . .
N144 N 0.4591(5) 0.7550(3) 0.4899(5) 0.141(3) Uani 1 1 d . . . . .
C143 C 0.4013(4) 0.8370(3) 0.0107(3) 0.0820(15) Uani 1 1 d . . . . .
H14G H 0.4084 0.8827 -0.0268 0.123 Uiso 1 1 calc GR . . . .
H14H H 0.3995 0.8440 0.0511 0.123 Uiso 1 1 calc GR . . . .
H14I H 0.3293 0.8180 0.0096 0.123 Uiso 1 1 calc GR . . . .
C142 C 0.5002(5) 0.7869(3) 0.0079(3) 0.0784(14) Uani 1 1 d . . . . .
N138 N 0.8110(5) 0.3423(3) 0.3679(3) 0.0918(14) Uani 1 1 d . . . . .
C65 C 1.1342(3) 0.8638(2) 0.41584(17) 0.0506(8) Uani 1 1 d . . . . .
H65 H 1.1724 0.8878 0.3742 0.061 Uiso 1 1 calc R . . . .
C139 C 0.7927(4) 0.3847(3) 0.3188(3) 0.0731(12) Uani 1 1 d . . . . .
C140 C 0.7682(7) 0.4419(4) 0.2565(4) 0.115(3) Uani 1 1 d . . . . .
H14J H 0.8177 0.4328 0.2218 0.172 Uiso 1 1 calc GR . . . .
H14K H 0.7842 0.4871 0.2564 0.172 Uiso 1 1 calc GR . . . .
H14L H 0.6862 0.4445 0.2489 0.172 Uiso 1 1 calc GR . . . .
C153 C 0.7943(9) 0.0502(4) 0.3984(6) 0.145(4) Uani 1 1 d . . . . .
H15D H 0.7560 0.0331 0.4430 0.175 Uiso 1 1 calc R . . . .
H15E H 0.7603 0.0281 0.3741 0.175 Uiso 1 1 calc R . . . .
C151 C 0.6496(6) 0.1490(5) 0.3694(5) 0.134(3) Uani 1 1 d . . . . .
H15F H 0.6198 0.1363 0.4154 0.161 Uiso 1 1 calc R . . . .
H15G H 0.6075 0.1237 0.3513 0.161 Uiso 1 1 calc R . . . .
C152 C 0.6251(8) 0.2235(5) 0.3340(5) 0.141(3) Uani 1 1 d . . . . .
H15H H 0.6268 0.2343 0.2874 0.212 Uiso 1 1 calc GR . . . .
H15I H 0.6839 0.2486 0.3413 0.212 Uiso 1 1 calc GR . . . .
H15J H 0.5479 0.2391 0.3490 0.212 Uiso 1 1 calc GR . . . .
C134 C 0.3842(10) 0.6528(7) 0.2167(6) 0.198(6) Uani 1 1 d . . . . .
H13D H 0.4643 0.6653 0.2032 0.296 Uiso 1 1 calc GR . . . .
H13E H 0.3734 0.6123 0.2068 0.296 Uiso 1 1 calc GR . . . .
H13F H 0.3691 0.6398 0.2637 0.296 Uiso 1 1 calc GR . . . .
C131 C 0.6500(9) 0.1873(6) 0.7189(5) 0.167(5) Uani 1 1 d . . . . .
H13A H 0.6464 0.1783 0.7652 0.250 Uiso 1 1 calc GR . . . .
H13B H 0.6737 0.1425 0.7137 0.250 Uiso 1 1 calc GR . . . .
H13C H 0.5732 0.2069 0.7022 0.250 Uiso 1 1 calc GR . . . .
F4B F 0.4812(15) 0.3905(8) 0.0985(7) 0.065(3) Uani 0.48(2) 1 d D U P A 1
F1B F 0.4974(14) 0.4700(7) 0.1898(7) 0.079(3) Uani 0.52(2) 1 d D U P A 2
F5B F 0.5351(8) 0.4919(6) 0.0880(5) 0.074(3) Uani 0.48(2) 1 d D U P A 1
F3B F 0.6109(10) 0.3785(8) 0.1669(6) 0.104(4) Uani 0.52(2) 1 d D U P A 2
F2B F 0.4220(11) 0.3680(6) 0.2043(5) 0.080(3) Uani 0.52(2) 1 d D U P A 2
F6B F 0.3708(8) 0.4670(6) 0.1260(7) 0.102(3) Uani 0.52(2) 1 d D U P A 2
F1A F 0.5179(15) 0.4594(9) 0.1968(7) 0.080(3) Uani 0.48(2) 1 d D U P A 1
F2A F 0.4642(12) 0.3575(5) 0.2150(5) 0.074(3) Uani 0.48(2) 1 d D U P A 1
F3A F 0.6315(7) 0.3981(7) 0.1557(6) 0.073(3) Uani 0.48(2) 1 d D U P A 1
F4A F 0.4861(13) 0.3776(7) 0.1092(7) 0.061(3) Uani 0.52(2) 1 d D U P A 2
F5A F 0.5501(12) 0.4812(7) 0.0863(5) 0.104(4) Uani 0.52(2) 1 d D U P A 2
F6A F 0.3641(5) 0.4491(7) 0.1492(8) 0.091(3) Uani 0.48(2) 1 d D U P A 1

loop_
_atom_site_aniso_label
_atom_site_aniso_U_11
_atom_site_aniso_U_22
_atom_site_aniso_U_33
_atom_site_aniso_U_23
_atom_site_aniso_U_13
_atom_site_aniso_U_12
Cr1 0.02397(19) 0.0233(2) 0.01503(19) -0.00748(17) 0.00003(14) -0.00108(15)
Cr3 0.02542(19) 0.0238(2) 0.01504(19) -0.00763(17) -0.00112(14) -0.00221(15)
P95 0.0594(5) 0.0347(4) 0.0302(4) -0.0129(3) -0.0058(3) -0.0099(3)
P81 0.0431(4) 0.0393(4) 0.0398(4) -0.0131(4) -0.0051(3) 0.0045(3)
P115 0.0347(4) 0.0428(4) 0.0385(4) -0.0091(4) -0.0049(3) -0.0083(3)
P122 0.0337(4) 0.0402(4) 0.0381(4) -0.0076(4) -0.0018(3) 0.0017(3)
P88 0.0521(4) 0.0357(4) 0.0297(4) -0.0124(3) 0.0027(3) 0.0053(3)
P1 0.0365(4) 0.0389(4) 0.0481(5) -0.0189(4) 0.0105(3) -0.0064(3)
F89 0.0631(13) 0.0703(15) 0.0487(12) -0.0240(12) 0.0094(10) 0.0173(11)
F128 0.0341(10) 0.0614(15) 0.114(2) -0.0217(15) 0.0004(12) 0.0017(9)
F98 0.0985(17) 0.0338(11) 0.0450(12) -0.0124(9) -0.0057(11) -0.0052(11)
F101 0.0787(15) 0.0456(12) 0.0561(13) -0.0221(11) -0.0230(11) 0.0069(10)
F119 0.084(2) 0.212(5) 0.0453(16) 0.020(2) -0.0040(14) -0.060(3)
F93 0.0582(12) 0.0511(12) 0.0551(13) -0.0172(11) 0.0165(10) 0.0034(10)
F121 0.0431(12) 0.100(2) 0.0750(17) -0.0135(16) -0.0136(11) -0.0216(13)
F100 0.0779(15) 0.0528(13) 0.0374(11) -0.0118(10) 0.0055(10) -0.0135(11)
F97 0.0738(14) 0.0742(16) 0.0380(11) -0.0245(11) 0.0043(10) -0.0145(12)
F91 0.0884(16) 0.0367(11) 0.0519(13) -0.0150(10) -0.0055(11) 0.0009(10)
F118 0.0396(11) 0.0570(14) 0.112(2) -0.0209(14) -0.0193(12) -0.0101(10)
F120 0.079(2) 0.098(3) 0.205(5) -0.091(3) -0.014(2) 0.0148(18)
F96 0.0705(13) 0.0461(12) 0.0524(12) -0.0146(10) -0.0222(10) -0.0111(10)
F125 0.0377(10) 0.0721(16) 0.0683(15) -0.0118(13) -0.0013(10) -0.0004(10)
F90 0.0787(15) 0.0615(15) 0.0413(12) -0.0157(11) -0.0138(10) 0.0084(11)
F85 0.126(3) 0.0702(19) 0.110(3) -0.0537(19) -0.046(2) 0.0073(17)
F117 0.079(2) 0.137(3) 0.272(6) -0.158(4) -0.029(3) 0.007(2)
F82 0.0862(19) 0.097(2) 0.0765(19) -0.0182(17) 0.0294(15) 0.0243(17)
F124 0.0602(17) 0.105(3) 0.281(6) -0.126(4) 0.020(2) -0.0119(17)
F99 0.0849(16) 0.0704(16) 0.0457(12) -0.0232(11) -0.0114(11) -0.0317(13)
N42 0.0245(9) 0.0241(10) 0.0181(10) -0.0081(9) -0.0008(7) -0.0030(8)
F94 0.0759(15) 0.0450(12) 0.0604(14) -0.0208(11) 0.0182(11) -0.0108(10)
N43 0.0294(10) 0.0257(11) 0.0235(11) -0.0110(9) -0.0007(8) -0.0010(8)
N3 0.0280(10) 0.0289(12) 0.0221(11) -0.0088(10) 0.0011(8) 0.0000(8)
N62 0.0333(11) 0.0255(11) 0.0192(10) -0.0089(9) -0.0039(8) 0.0006(8)
F127 0.076(2) 0.092(3) 0.364(9) -0.126(4) -0.037(3) 0.0031(19)
N2 0.0284(10) 0.0284(11) 0.0209(10) -0.0117(9) 0.0004(8) -0.0033(8)
N1 0.0271(10) 0.0273(11) 0.0231(11) -0.0086(9) -0.0034(8) -0.0018(8)
C8 0.0317(12) 0.0293(14) 0.0213(12) -0.0075(11) -0.0021(9) -0.0085(10)
F87 0.160(4) 0.055(2) 0.193(5) -0.034(2) -0.044(4) -0.031(2)
F84 0.096(2) 0.087(2) 0.0810(19) -0.0474(17) -0.0539(16) 0.0317(15)
N23 0.0254(9) 0.0288(11) 0.0202(10) -0.0086(9) 0.0002(8) -0.0038(8)
C5 0.0367(14) 0.0402(17) 0.0424(17) -0.0164(15) -0.0046(12) 0.0068(12)
C49 0.0243(11) 0.0255(12) 0.0194(12) -0.0079(10) -0.0011(9) -0.0022(9)
N22 0.0239(9) 0.0237(10) 0.0177(10) -0.0079(9) -0.0002(7) -0.0013(8)
F116 0.115(3) 0.145(3) 0.0529(17) 0.0022(19) -0.0191(17) -0.064(3)
C48 0.0283(12) 0.0271(13) 0.0193(12) -0.0063(11) -0.0017(9) -0.0035(10)
C24 0.0472(15) 0.0344(15) 0.0284(14) -0.0168(13) -0.0002(11) -0.0090(12)
C7 0.0378(14) 0.0363(16) 0.0267(14) -0.0081(13) -0.0083(11) -0.0018(12)
C47 0.0365(14) 0.0343(15) 0.0269(14) -0.0124(12) -0.0027(10) 0.0042(11)
C4 0.0319(13) 0.0356(15) 0.0312(14) -0.0144(13) -0.0011(10) 0.0022(11)
F86 0.129(3) 0.126(3) 0.0663(19) -0.036(2) -0.0436(19) 0.073(2)
N61 0.0311(10) 0.0291(12) 0.0235(11) -0.0083(10) -0.0048(8) -0.0044(9)
F83 0.090(2) 0.150(4) 0.087(2) -0.017(2) 0.0328(19) 0.029(2)
C18 0.0355(14) 0.0383(16) 0.0249(13) -0.0083(13) -0.0032(10) 0.0039(11)
C58 0.0400(14) 0.0336(15) 0.0280(14) -0.0158(13) 0.0004(11) 0.0008(11)
C51 0.0282(11) 0.0273(13) 0.0170(11) -0.0080(10) 0.0000(9) -0.0054(9)
N21 0.0313(10) 0.0259(11) 0.0221(10) -0.0099(9) -0.0020(8) -0.0031(8)
N41 0.0271(10) 0.0244(11) 0.0172(10) -0.0046(9) -0.0020(7) -0.0005(8)
C73 0.0315(12) 0.0313(14) 0.0202(12) -0.0098(11) 0.0003(9) 0.0025(10)
C52 0.0279(11) 0.0259(13) 0.0184(11) -0.0056(10) -0.0031(9) -0.0016(9)
C15 0.0393(16) 0.056(2) 0.0375(17) -0.0192(16) 0.0032(13) 0.0107(14)
C31 0.0270(11) 0.0288(13) 0.0172(12) -0.0080(11) -0.0011(9) 0.0012(9)
C28 0.0306(12) 0.0282(13) 0.0222(12) -0.0091(11) -0.0009(9) -0.0054(10)
F92 0.0719(14) 0.0790(17) 0.0385(11) -0.0243(12) -0.0061(10) -0.0013(12)
C46 0.0398(15) 0.0361(16) 0.0368(16) -0.0130(14) -0.0060(12) 0.0108(12)
C35 0.0438(15) 0.0374(16) 0.0277(14) -0.0140(13) 0.0011(11) -0.0138(12)
C64 0.0400(15) 0.0403(17) 0.0259(14) -0.0058(13) -0.0028(11) -0.0112(12)
C54 0.0282(11) 0.0253(13) 0.0197(12) -0.0071(11) -0.0002(9) -0.0006(9)
N0AA 0.0563(19) 0.080(2) 0.0399(16) -0.0251(17) -0.0001(13) -0.0092(17)
C13 0.0306(12) 0.0347(15) 0.0248(13) -0.0135(12) 0.0008(10) -0.0027(10)
C11 0.0435(15) 0.060(2) 0.0245(14) -0.0235(15) 0.0027(11) -0.0081(14)
C53 0.0237(11) 0.0235(12) 0.0216(12) -0.0075(10) -0.0014(9) -0.0020(9)
C45 0.0405(15) 0.0387(17) 0.0271(14) -0.0058(13) -0.0097(11) 0.0046(12)
N63 0.0285(10) 0.0262(11) 0.0208(10) -0.0073(9) 0.0005(8) -0.0022(8)
C50 0.0302(12) 0.0276(13) 0.0182(12) -0.0081(11) 0.0000(9) -0.0006(10)
C55 0.0367(14) 0.0382(16) 0.0278(14) -0.0115(13) -0.0052(11) 0.0074(12)
O150 0.0753(19) 0.077(2) 0.0597(18) -0.0318(17) -0.0070(14) -0.0157(16)
C14 0.0305(12) 0.0340(15) 0.0263(13) -0.0116(12) 0.0022(10) 0.0006(11)
C92 0.056(2) 0.051(2) 0.0454(19) -0.0196(17) 0.0021(15) -0.0143(17)
C12 0.0356(14) 0.0531(19) 0.0310(15) -0.0241(15) 0.0032(11) 0.0001(12)
C6 0.0406(15) 0.0370(17) 0.0364(16) -0.0053(14) -0.0145(12) 0.0080(12)
C10 0.0406(14) 0.0457(17) 0.0197(13) -0.0132(13) -0.0027(10) -0.0085(12)
C29 0.0246(11) 0.0250(12) 0.0195(12) -0.0067(10) -0.0013(9) -0.0012(9)
C44 0.0331(13) 0.0350(15) 0.0228(13) -0.0083(12) -0.0046(10) -0.0007(11)
C78 0.0333(13) 0.0332(15) 0.0303(14) -0.0124(12) -0.0013(10) -0.0046(11)
C9 0.0314(12) 0.0293(13) 0.0204(12) -0.0087(11) -0.0026(9) -0.0078(10)
C30 0.0285(11) 0.0253(13) 0.0170(11) -0.0042(10) -0.0004(9) -0.0034(9)
C67 0.0547(18) 0.0459(19) 0.0409(17) -0.0165(16) -0.0093(14) -0.0179(15)
C56 0.0422(16) 0.0377(17) 0.0383(17) -0.0125(15) -0.0033(12) 0.0138(13)
C130 0.062(3) 0.095(4) 0.074(3) -0.019(3) 0.017(2) -0.022(3)
C33 0.0255(11) 0.0244(12) 0.0185(11) -0.0067(10) -0.0003(9) -0.0022(9)
C26 0.064(2) 0.0449(19) 0.0409(18) -0.0144(16) 0.0019(15) -0.0308(17)
C68 0.0374(13) 0.0302(14) 0.0275(14) -0.0104(12) -0.0076(11) -0.0037(11)
C27 0.0483(16) 0.0439(18) 0.0300(15) -0.0140(14) 0.0033(12) -0.0208(14)
N147 0.063(2) 0.068(3) 0.081(3) -0.023(2) 0.004(2) -0.0063(19)
C17 0.0444(17) 0.051(2) 0.0340(16) -0.0099(16) -0.0091(13) 0.0122(14)
C36 0.0479(16) 0.0367(16) 0.0353(16) -0.0119(14) 0.0006(12) -0.0177(13)
C25 0.064(2) 0.0435(18) 0.0419(17) -0.0235(16) -0.0046(15) -0.0192(16)
C57 0.0429(15) 0.0375(16) 0.0388(16) -0.0200(14) 0.0016(12) 0.0078(12)
C133 0.072(3) 0.151(7) 0.088(4) -0.053(4) -0.034(3) 0.000(4)
C71 0.0555(18) 0.057(2) 0.0241(14) -0.0233(15) -0.0073(12) 0.0025(15)
C146 0.061(3) 0.099(4) 0.079(3) -0.027(3) -0.003(2) -0.019(3)
C76 0.0417(16) 0.0424(18) 0.0394(17) -0.0077(15) 0.0088(13) -0.0151(13)
F126 0.098(2) 0.218(5) 0.0513(18) -0.016(2) 0.0037(16) 0.048(3)
C34 0.0288(11) 0.0267(13) 0.0195(12) -0.0074(11) 0.0001(9) -0.0035(10)
C32 0.0311(12) 0.0280(13) 0.0181(12) -0.0077(11) -0.0017(9) -0.0045(10)
C66 0.054(2) 0.054(2) 0.050(2) -0.0127(18) -0.0064(16) -0.0273(17)
C72 0.0431(15) 0.0420(17) 0.0214(13) -0.0113(13) 0.0015(11) 0.0024(12)
C74 0.0305(12) 0.0305(14) 0.0218(12) -0.0078(11) 0.0010(9) 0.0014(10)
C37 0.0420(15) 0.0379(16) 0.0288(14) -0.0072(13) 0.0051(11) -0.0143(13)
F123 0.070(2) 0.309(7) 0.0449(17) 0.024(3) -0.0202(14) -0.022(3)
N141 0.090(4) 0.093(4) 0.242(9) -0.080(5) -0.039(5) 0.025(3)
C75 0.0394(15) 0.0438(17) 0.0261(14) -0.0089(13) 0.0065(11) -0.0063(13)
N129 0.059(2) 0.087(3) 0.086(3) -0.004(3) 0.001(2) -0.020(2)
C2AA 0.063(3) 0.050(2) 0.107(4) -0.023(3) -0.015(3) -0.0057(19)
C77 0.0384(15) 0.0414(17) 0.0427(17) -0.0145(15) 0.0009(12) -0.0127(13)
C38 0.0343(13) 0.0331(15) 0.0208(12) -0.0069(12) 0.0018(10) -0.0083(11)
C145 0.052(2) 0.061(3) 0.115(5) -0.016(3) 0.006(3) -0.008(2)
C16 0.0413(17) 0.057(2) 0.0450(19) -0.0151(18) -0.0066(14) 0.0208(15)
C69 0.0349(13) 0.0324(14) 0.0265(13) -0.0146(12) -0.0062(10) 0.0004(11)
C148 0.053(2) 0.068(3) 0.071(3) -0.025(3) 0.011(2) 0.0027(19)
C136 0.076(3) 0.062(3) 0.103(4) -0.043(3) -0.002(3) -0.008(2)
N132 0.062(2) 0.107(4) 0.085(3) -0.019(3) -0.016(2) -0.012(2)
C70 0.0517(17) 0.0484(19) 0.0315(15) -0.0225(15) -0.0101(13) -0.0032(14)
N135 0.098(4) 0.087(4) 0.170(6) -0.037(4) -0.035(4) -0.026(3)
C154 0.156(7) 0.127(6) 0.157(8) -0.106(6) -0.054(6) 0.045(5)
C137 0.101(4) 0.118(5) 0.127(5) -0.088(5) -0.002(4) -0.027(4)
C149 0.099(4) 0.099(5) 0.086(4) 0.001(4) 0.034(3) 0.019(4)
N144 0.088(4) 0.088(4) 0.249(9) -0.070(5) 0.007(5) -0.025(3)
C143 0.056(2) 0.104(4) 0.076(3) -0.030(3) -0.006(2) 0.003(2)
C142 0.064(3) 0.066(3) 0.095(4) -0.020(3) -0.020(3) -0.001(2)
N138 0.088(3) 0.078(3) 0.085(3) -0.012(3) -0.007(3) 0.003(2)
C65 0.0535(19) 0.055(2) 0.0357(17) -0.0063(16) 0.0007(14) -0.0246(17)
C139 0.067(3) 0.065(3) 0.079(3) -0.019(3) -0.018(2) -0.004(2)
C140 0.114(5) 0.111(5) 0.094(5) 0.002(4) -0.056(4) -0.028(4)
C153 0.155(8) 0.085(5) 0.216(11) -0.069(6) -0.033(7) -0.032(5)
C151 0.072(4) 0.154(8) 0.193(10) -0.077(7) -0.019(5) -0.029(5)
C152 0.103(6) 0.125(7) 0.171(9) -0.041(7) -0.026(5) 0.025(5)
C134 0.186(10) 0.237(13) 0.194(11) -0.112(10) -0.149(9) 0.104(9)
C131 0.157(8) 0.175(9) 0.153(8) -0.049(7) 0.086(7) -0.110(8)
F4B 0.065(5) 0.085(7) 0.051(4) -0.031(5) 0.000(3) -0.016(4)
F1B 0.075(6) 0.075(5) 0.109(6) -0.064(5) 0.032(4) -0.025(4)
F5B 0.072(4) 0.065(4) 0.074(5) -0.003(3) -0.031(3) -0.025(3)
F3B 0.073(5) 0.152(8) 0.060(4) -0.033(5) -0.007(4) 0.043(5)
F2B 0.090(6) 0.091(5) 0.075(4) -0.053(4) 0.048(4) -0.045(4)
F6B 0.088(5) 0.077(5) 0.123(7) -0.033(5) -0.018(4) 0.036(4)
F1A 0.063(5) 0.126(8) 0.083(5) -0.072(6) 0.022(4) -0.038(5)
F2A 0.091(6) 0.056(4) 0.059(4) -0.012(3) 0.019(4) -0.011(4)
F3A 0.034(3) 0.127(6) 0.078(6) -0.066(5) -0.010(3) 0.016(3)
F4A 0.069(5) 0.053(4) 0.069(5) -0.033(4) 0.025(4) -0.024(3)
F5A 0.165(8) 0.086(5) 0.069(4) -0.033(4) 0.042(5) -0.074(5)
F6A 0.029(3) 0.117(7) 0.152(8) -0.082(6) 0.006(3) -0.011(3)

loop_
_atom_type_symbol
_atom_type_description
_atom_type_scat_dispersion_real
_atom_type_scat_dispersion_imag
_atom_type_scat_source
C C 0.0181 0.0091 'International Tables Vol C Tables 4.2.6.8 and 6.1.1.4'
H H 0.0000 0.0000 'International Tables Vol C Tables 4.2.6.8 and 6.1.1.4'
Cr Cr -0.1635 2.4439 'International Tables Vol C Tables 4.2.6.8 and 6.1.1.4'
F F 0.0727 0.0534 'International Tables Vol C Tables 4.2.6.8 and 6.1.1.4'
N N 0.0311 0.0180 'International Tables Vol C Tables 4.2.6.8 and 6.1.1.4'
O O 0.0492 0.0322 'International Tables Vol C Tables 4.2.6.8 and 6.1.1.4'
P P 0.2955 0.4335 'International Tables Vol C Tables 4.2.6.8 and 6.1.1.4'

loop_
_exptl_crystal_face_index_h
_exptl_crystal_face_index_k
_exptl_crystal_face_index_l
_exptl_crystal_face_perp_dist
_exptl_oxdiff_crystal_face_indexfrac_h
_exptl_oxdiff_crystal_face_indexfrac_k
_exptl_oxdiff_crystal_face_indexfrac_l
_exptl_oxdiff_crystal_face_x
_exptl_oxdiff_crystal_face_y
_exptl_oxdiff_crystal_face_z
1 0 0 0.1410 0.9990 -0.0044 0.0023 0.1032 0.0855 -0.0002
-1 0 0 0.0951 -0.9990 0.0044 -0.0023 -0.1032 -0.0855 0.0002
-1 0 -1 0.1715 -0.9978 0.0066 -1.0013 -0.1252 -0.0504 0.0629
1 0 0 0.1460 0.9990 -0.0044 0.0023 0.1032 0.0855 -0.0002
-1 -1 1 0.2918 -1.0017 -0.9982 0.9930 -0.1029 -0.0817 -0.1315
0 -1 -1 0.0165 -0.0001 -0.9982 -1.0026 -0.0435 0.0739 -0.0063
0 1 1 0.0165 0.0001 0.9982 1.0026 0.0435 -0.0739 0.0063
0 1 -1 0.2563 0.0026 1.0026 -0.9953 -0.0003 -0.0037 0.1317
1 2 -1 0.2269 1.0031 1.9985 -0.9893 0.1245 0.0429 0.2004

loop_
_geom_angle_atom_site_label_1
_geom_angle_atom_site_label_2
_geom_angle_atom_site_label_3
_geom_angle
N3 Cr1 N23 92.94(9)
N2 Cr1 N3 78.60(9)
N2 Cr1 N1 78.13(9)
N2 Cr1 N23 100.15(8)
N2 Cr1 N21 103.47(8)
N1 Cr1 N3 156.71(9)
N1 Cr1 N23 90.45(9)
N22 Cr1 N3 98.17(9)
N22 Cr1 N2 176.27(9)
N22 Cr1 N1 105.07(9)
N22 Cr1 N23 78.06(8)
N22 Cr1 N21 78.42(8)
N21 Cr1 N3 92.72(9)
N21 Cr1 N1 93.34(9)
N21 Cr1 N23 156.36(8)
N42 Cr3 N43 78.74(9)
N42 Cr3 N61 98.10(9)
N42 Cr3 N41 78.34(9)
N42 Cr3 N63 104.44(8)
N43 Cr3 N61 93.27(9)
N62 Cr3 N42 176.55(9)
N62 Cr3 N43 102.89(9)
N62 Cr3 N61 78.81(9)
N62 Cr3 N41 100.07(9)
N62 Cr3 N63 78.60(9)
N41 Cr3 N43 157.04(8)
N41 Cr3 N61 91.30(9)
N63 Cr3 N43 92.77(9)
N63 Cr3 N61 157.39(9)
N63 Cr3 N41 91.57(9)
F98 P95 F97 89.81(14)
F101 P95 F98 178.98(14)
F101 P95 F100 89.36(14)
F101 P95 F97 90.47(14)
F100 P95 F98 90.34(13)
F100 P95 F97 179.19(13)
F96 P95 F98 89.53(13)
F96 P95 F101 89.50(12)
F96 P95 F100 89.93(13)
F96 P95 F97 89.27(13)
F99 P95 F98 90.43(14)
F99 P95 F101 90.55(14)
F99 P95 F100 90.33(13)
F99 P95 F97 90.47(13)
F99 P95 F96 179.73(15)
F85 P81 F86 89.5(2)
F85 P81 F83 84.3(3)
F82 P81 F85 91.5(2)
F82 P81 F84 90.68(19)
F82 P81 F86 88.8(2)
F82 P81 F83 174.9(3)
F87 P81 F85 177.4(2)
F87 P81 F82 88.9(3)
F87 P81 F84 93.6(2)
F87 P81 F86 88.0(3)
F87 P81 F83 95.2(3)
F84 P81 F85 88.92(17)
F84 P81 F86 178.3(2)
F84 P81 F83 92.1(2)
F83 P81 F86 88.3(2)
F119 P115 F121 90.82(16)
F119 P115 F118 90.93(17)
F119 P115 F120 89.4(3)
F119 P115 F117 95.8(3)
F119 P115 F116 177.4(3)
F121 P115 F118 178.17(17)
F120 P115 F121 92.11(19)
F120 P115 F118 87.37(18)
F117 P115 F121 89.14(19)
F117 P115 F118 91.21(17)
F117 P115 F120 174.6(3)
F117 P115 F116 86.5(3)
F116 P115 F121 90.44(16)
F116 P115 F118 87.79(17)
F116 P115 F120 88.2(3)
F125 P122 F128 177.83(17)
F124 P122 F128 91.64(16)
F124 P122 F125 89.11(16)
F124 P122 F126 84.6(3)
F127 P122 F128 87.96(19)
F127 P122 F125 91.07(19)
F127 P122 F124 173.7(4)
F127 P122 F126 89.1(4)
F126 P122 F128 88.61(19)
F126 P122 F125 89.44(18)
F123 P122 F128 91.36(19)
F123 P122 F125 90.59(17)
F123 P122 F124 95.7(4)
F123 P122 F127 90.7(4)
F123 P122 F126 179.7(4)
F89 P88 F93 179.84(19)
F89 P88 F91 90.58(14)
F89 P88 F90 90.37(14)
F89 P88 F94 90.35(14)
F89 P88 F92 90.72(14)
F93 P88 F91 89.34(13)
F93 P88 F90 89.76(14)
F93 P88 F94 89.73(12)
F93 P88 F92 89.15(14)
F91 P88 F90 90.64(14)
F91 P88 F94 179.06(14)
F91 P88 F92 89.55(14)
F90 P88 F94 89.19(14)
F90 P88 F92 178.89(15)
F94 P88 F92 90.60(15)
F4B P1 F1A 176.0(9)
F4B P1 F3A 95.4(8)
F1B P1 F6B 86.9(7)
F5B P1 F4B 86.8(7)
F5B P1 F1A 89.8(8)
F5B P1 F3A 86.0(6)
F3B P1 F1B 98.9(8)
F3B P1 F2B 94.8(6)
F3B P1 F6B 174.2(8)
F3B P1 F4A 84.2(10)
F3B P1 F5A 93.7(7)
F2B P1 F1B 93.1(6)
F2B P1 F6B 84.7(5)
F2B P1 F4A 85.0(7)
F2A P1 F4B 98.9(9)
F2A P1 F5B 173.8(7)
F2A P1 F1A 84.4(7)
F2A P1 F3A 91.0(6)
F3A P1 F1A 82.3(7)
F4A P1 F1B 176.5(8)
F4A P1 F6B 90.0(8)
F5A P1 F1B 92.2(8)
F5A P1 F2B 169.2(7)
F5A P1 F6B 86.2(7)
F5A P1 F4A 89.2(6)
F6A P1 F4B 90.0(8)
F6A P1 F5B 96.0(6)
F6A P1 F1A 92.4(7)
F6A P1 F2A 86.5(5)
F6A P1 F3A 174.3(6)
C49 N42 Cr3 118.76(17)
C49 N42 C53 122.0(2)
C53 N42 Cr3 118.72(16)
C58 N43 Cr3 126.29(19)
C58 N43 C54 118.8(2)
C54 N43 Cr3 114.92(17)
C18 N3 Cr1 126.78(18)
C18 N3 C14 118.4(2)
C14 N3 Cr1 114.83(18)
C73 N62 Cr3 119.16(17)
C69 N62 Cr3 118.60(18)
C69 N62 C73 122.2(2)
C13 N2 Cr1 118.39(18)
C13 N2 C9 122.5(2)
C9 N2 Cr1 119.02(17)
C8 N1 Cr1 115.42(18)
C4 N1 Cr1 125.39(19)
C4 N1 C8 119.1(2)
N1 C8 C7 121.7(3)
N1 C8 C9 114.4(2)
C7 C8 C9 123.9(2)
C34 N23 Cr1 115.00(17)
C38 N23 Cr1 125.87(18)
C38 N23 C34 119.1(2)
C4 C5 H5 120.6
C4 C5 C6 118.8(3)
C6 C5 H5 120.6
N42 C49 C48 113.2(2)
N42 C49 C50 120.5(2)
C50 C49 C48 126.3(2)
C29 N22 Cr1 118.96(16)
C33 N22 Cr1 119.04(16)
C33 N22 C29 121.7(2)
C47 C48 C49 124.8(2)
N41 C48 C49 114.0(2)
N41 C48 C47 121.2(2)
N21 C24 H24 119.0
N21 C24 C25 121.9(3)
C25 C24 H24 119.0
C8 C7 H7 120.6
C8 C7 C6 118.8(3)
C6 C7 H7 120.6
C48 C47 H47 120.5
C48 C47 C46 119.1(3)
C46 C47 H47 120.5
N1 C4 C5 122.0(3)
N1 C4 H4 119.0
C5 C4 H4 119.0
C64 N61 Cr3 126.56(19)
C64 N61 C68 119.0(2)
C68 N61 Cr3 114.35(18)
N3 C18 H18 119.0
N3 C18 C17 122.1(3)
C17 C18 H18 119.0
N43 C58 H58 119.0
N43 C58 C57 122.1(3)
C57 C58 H58 119.0
C52 C51 C31 120.1(2)
C52 C51 C50 120.7(2)
C50 C51 C31 119.2(2)
C24 N21 Cr1 126.12(19)
C24 N21 C28 118.6(2)
C28 N21 Cr1 115.25(16)
C48 N41 Cr3 115.05(17)
C44 N41 Cr3 125.76(18)
C44 N41 C48 119.2(2)
N62 C73 C72 119.8(3)
N62 C73 C74 112.6(2)
C72 C73 C74 127.5(3)
C51 C52 H52 120.9
C53 C52 C51 118.3(2)
C53 C52 H52 120.9
C14 C15 H15 120.4
C14 C15 C16 119.2(3)
C16 C15 H15 120.4
C30 C31 C51 120.4(2)
C30 C31 C32 120.2(2)
C32 C31 C51 119.4(2)
N21 C28 C29 114.3(2)
N21 C28 C27 121.9(2)
C27 C28 C29 123.8(2)
C47 C46 H46 120.1
C47 C46 C45 119.7(3)
C45 C46 H46 120.1
C36 C35 H35 120.7
C34 C35 H35 120.7
C34 C35 C36 118.5(3)
N61 C64 H64 119.0
N61 C64 C65 122.0(3)
C65 C64 H64 119.0
N43 C54 C53 114.3(2)
N43 C54 C55 121.6(2)
C55 C54 C53 124.1(2)
N2 C13 C14 113.7(2)
N2 C13 C12 119.7(3)
C12 C13 C14 126.5(3)
C12 C11 H11 119.5
C10 C11 H11 119.5
C10 C11 C12 121.0(3)
N42 C53 C52 120.3(2)
N42 C53 C54 113.0(2)
C52 C53 C54 126.6(2)
C46 C45 H45 120.5
C44 C45 C46 118.9(3)
C44 C45 H45 120.5
C78 N63 Cr3 125.55(18)
C78 N63 C74 119.4(2)
C74 N63 Cr3 114.99(17)
C49 C50 C51 118.2(2)
C49 C50 H50 120.9
C51 C50 H50 120.9
C54 C55 H55 120.5
C54 C55 C56 119.0(3)
C56 C55 H55 120.5
C151 O150 C153 114.6(6)
N3 C14 C15 121.9(3)
N3 C14 C13 114.4(2)
C15 C14 C13 123.7(3)
N0AA C92 C2AA 179.0(4)
C13 C12 H12 120.8
C11 C12 C13 118.4(3)
C11 C12 H12 120.8
C5 C6 C7 119.6(3)
C5 C6 H6 120.2
C7 C6 H6 120.2
C11 C10 H10 120.7
C11 C10 C9 118.5(3)
C9 C10 H10 120.7
N22 C29 C28 112.9(2)
N22 C29 C30 120.4(2)
C30 C29 C28 126.6(2)
N41 C44 C45 121.9(3)
N41 C44 H44 119.1
C45 C44 H44 119.1
N63 C78 H78 119.2
N63 C78 C77 121.7(3)
C77 C78 H78 119.2
N2 C9 C8 112.9(2)
N2 C9 C10 119.9(3)
C10 C9 C8 127.1(3)
C31 C30 H30 120.7
C29 C30 C31 118.6(2)
C29 C30 H30 120.7
C68 C67 H67 120.6
C68 C67 C66 118.7(3)
C66 C67 H67 120.6
C55 C56 H56 120.4
C57 C56 C55 119.3(3)
C57 C56 H56 120.4
N129 C130 C131 178.3(9)
N22 C33 C34 113.0(2)
N22 C33 C32 120.5(2)
C32 C33 C34 126.5(2)
C27 C26 H26 120.5
C25 C26 H26 120.5
C25 C26 C27 119.0(3)
N61 C68 C67 121.6(3)
N61 C68 C69 114.5(2)
C67 C68 C69 123.9(3)
C28 C27 C26 119.0(3)
C28 C27 H27 120.5
C26 C27 H27 120.5
C18 C17 H17 120.3
C18 C17 C16 119.3(3)
C16 C17 H17 120.3
C35 C36 H36 119.9
C37 C36 C35 120.2(3)
C37 C36 H36 119.9
C24 C25 H25 120.2
C26 C25 C24 119.6(3)
C26 C25 H25 120.2
C58 C57 C56 119.2(3)
C58 C57 H57 120.4
C56 C57 H57 120.4
N132 C133 C134 178.4(9)
C72 C71 H71 119.7
C72 C71 C70 120.6(3)
C70 C71 H71 119.7
H14D C146 H14E 109.5
H14D C146 H14F 109.5
H14E C146 H14F 109.5
C145 C146 H14D 109.5
C145 C146 H14E 109.5
C145 C146 H14F 109.5
C75 C76 H76 120.0
C77 C76 H76 120.0
C77 C76 C75 120.0(3)
N23 C34 C35 121.5(2)
N23 C34 C33 114.3(2)
C35 C34 C33 124.2(2)
C31 C32 H32 120.7
C33 C32 C31 118.5(2)
C33 C32 H32 120.7
C67 C66 H66 120.3
C65 C66 C67 119.5(3)
C65 C66 H66 120.3
C73 C72 C71 118.7(3)
C73 C72 H72 120.7
C71 C72 H72 120.7
N63 C74 C73 114.7(2)
N63 C74 C75 121.4(3)
C75 C74 C73 123.9(3)
C36 C37 H37 120.7
C36 C37 C38 118.6(3)
C38 C37 H37 120.7
C76 C75 H75 120.8
C74 C75 C76 118.5(3)
C74 C75 H75 120.8
C92 C2AA H2AA 109.5
C92 C2AA H2AB 109.5
C92 C2AA H2AC 109.5
H2AA C2AA H2AB 109.5
H2AA C2AA H2AC 109.5
H2AB C2AA H2AC 109.5
C78 C77 H77 120.5
C76 C77 C78 119.0(3)
C76 C77 H77 120.5
N23 C38 C37 122.0(2)
N23 C38 H38 119.0
C37 C38 H38 119.0
N144 C145 C146 176.8(7)
C15 C16 C17 119.1(3)
C15 C16 H16 120.5
C17 C16 H16 120.5
N62 C69 C68 113.6(2)
N62 C69 C70 119.9(3)
C70 C69 C68 126.5(3)
N147 C148 C149 177.1(7)
N135 C136 C137 176.1(7)
C71 C70 C69 118.7(3)
C71 C70 H70 120.6
C69 C70 H70 120.6
H15A C154 H15B 109.5
H15A C154 H15C 109.5
H15B C154 H15C 109.5
C153 C154 H15A 109.5
C153 C154 H15B 109.5
C153 C154 H15C 109.5
C136 C137 H13G 109.5
C136 C137 H13H 109.5
C136 C137 H13I 109.5
H13G C137 H13H 109.5
H13G C137 H13I 109.5
H13H C137 H13I 109.5
C148 C149 H14A 109.5
C148 C149 H14B 109.5
C148 C149 H14C 109.5
H14A C149 H14B 109.5
H14A C149 H14C 109.5
H14B C149 H14C 109.5
H14G C143 H14H 109.5
H14G C143 H14I 109.5
H14H C143 H14I 109.5
C142 C143 H14G 109.5
C142 C143 H14H 109.5
C142 C143 H14I 109.5
N141 C142 C143 176.9(7)
C64 C65 H65 120.4
C66 C65 C64 119.2(3)
C66 C65 H65 120.4
N138 C139 C140 177.4(7)
C139 C140 H14J 109.5
C139 C140 H14K 109.5
C139 C140 H14L 109.5
H14J C140 H14K 109.5
H14J C140 H14L 109.5
H14K C140 H14L 109.5
O150 C153 H15D 108.6
O150 C153 H15E 108.6
C154 C153 O150 114.6(7)
C154 C153 H15D 108.6
C154 C153 H15E 108.6
H15D C153 H15E 107.6
O150 C151 H15F 108.8
O150 C151 H15G 108.8
O150 C151 C152 113.6(7)
H15F C151 H15G 107.7
C152 C151 H15F 108.8
C152 C151 H15G 108.8
C151 C152 H15H 109.5
C151 C152 H15I 109.5
C151 C152 H15J 109.5
H15H C152 H15I 109.5
H15H C152 H15J 109.5
H15I C152 H15J 109.5
C133 C134 H13D 109.5
C133 C134 H13E 109.5
C133 C134 H13F 109.5
H13D C134 H13E 109.5
H13D C134 H13F 109.5
H13E C134 H13F 109.5
C130 C131 H13A 109.5
C130 C131 H13B 109.5
C130 C131 H13C 109.5
H13A C131 H13B 109.5
H13A C131 H13C 109.5
H13B C131 H13C 109.5

loop_
_geom_bond_atom_site_label_1
_geom_bond_atom_site_label_2
_geom_bond_distance
Cr1 N3 2.062(2)
Cr1 N2 1.998(2)
Cr1 N1 2.062(2)
Cr1 N23 2.067(2)
Cr1 N22 1.994(2)
Cr1 N21 2.057(2)
Cr3 N42 1.986(2)
Cr3 N43 2.063(2)
Cr3 N62 1.985(2)
Cr3 N61 2.064(2)
Cr3 N41 2.059(2)
Cr3 N63 2.057(2)
P95 F98 1.598(2)
P95 F101 1.597(2)
P95 F100 1.598(2)
P95 F97 1.604(2)
P95 F96 1.596(2)
P95 F99 1.585(2)
P81 F85 1.581(3)
P81 F82 1.561(3)
P81 F87 1.545(3)
P81 F84 1.571(3)
P81 F86 1.590(3)
P81 F83 1.586(3)
P115 F119 1.545(3)
P115 F121 1.581(2)
P115 F118 1.591(2)
P115 F120 1.577(4)
P115 F117 1.548(3)
P115 F116 1.575(3)
P122 F128 1.592(2)
P122 F125 1.591(2)
P122 F124 1.552(3)
P122 F127 1.543(4)
P122 F126 1.566(3)
P122 F123 1.524(3)
P88 F89 1.587(2)
P88 F93 1.592(2)
P88 F91 1.594(2)
P88 F90 1.595(2)
P88 F94 1.598(2)
P88 F92 1.600(2)
P1 F4B 1.594(9)
P1 F1B 1.587(8)
P1 F5B 1.591(8)
P1 F3B 1.513(9)
P1 F2B 1.561(7)
P1 F6B 1.624(8)
P1 F1A 1.602(8)
P1 F2A 1.591(8)
P1 F3A 1.595(7)
P1 F4A 1.580(8)
P1 F5A 1.560(8)
P1 F6A 1.551(7)
N42 C49 1.343(3)
N42 C53 1.350(3)
N43 C58 1.344(3)
N43 C54 1.361(3)
N3 C18 1.346(4)
N3 C14 1.366(3)
N62 C73 1.353(4)
N62 C69 1.339(4)
N2 C13 1.343(4)
N2 C9 1.347(4)
N1 C8 1.360(3)
N1 C4 1.342(4)
C8 C7 1.378(4)
C8 C9 1.471(4)
N23 C34 1.364(3)
N23 C38 1.343(3)
C5 H5 0.9500
C5 C4 1.384(4)
C5 C6 1.386(5)
C49 C48 1.470(4)
C49 C50 1.384(3)
N22 C29 1.347(3)
N22 C33 1.342(3)
C48 C47 1.380(4)
C48 N41 1.365(3)
C24 H24 0.9500
C24 N21 1.342(3)
C24 C25 1.384(4)
C7 H7 0.9500
C7 C6 1.389(5)
C47 H47 0.9500
C47 C46 1.382(4)
C4 H4 0.9500
N61 C64 1.342(4)
N61 C68 1.362(3)
C18 H18 0.9500
C18 C17 1.379(4)
C58 H58 0.9500
C58 C57 1.373(4)
C51 C52 1.391(4)
C51 C31 1.491(3)
C51 C50 1.398(4)
N21 C28 1.365(3)
N41 C44 1.348(4)
C73 C72 1.383(4)
C73 C74 1.473(4)
C52 H52 0.9500
C52 C53 1.386(3)
C15 H15 0.9500
C15 C14 1.376(4)
C15 C16 1.383(5)
C31 C30 1.387(4)
C31 C32 1.394(4)
C28 C29 1.473(3)
C28 C27 1.378(4)
C46 H46 0.9500
C46 C45 1.388(4)
C35 H35 0.9500
C35 C36 1.389(4)
C35 C34 1.379(4)
C64 H64 0.9500
C64 C65 1.381(4)
C54 C53 1.478(3)
C54 C55 1.374(4)
N0AA C92 1.137(5)
C13 C14 1.467(4)
C13 C12 1.394(4)
C11 H11 0.9500
C11 C12 1.385(5)
C11 C10 1.382(5)
C45 H45 0.9500
C45 C44 1.375(4)
N63 C78 1.335(4)
N63 C74 1.364(3)
C50 H50 0.9500
C55 H55 0.9500
C55 C56 1.385(4)
O150 C153 1.421(9)
O150 C151 1.401(9)
C92 C2AA 1.438(6)
C12 H12 0.9500
C6 H6 0.9500
C10 H10 0.9500
C10 C9 1.387(4)
C29 C30 1.384(3)
C44 H44 0.9500
C78 H78 0.9500
C78 C77 1.386(4)
C30 H30 0.9500
C67 H67 0.9500
C67 C68 1.380(4)
C67 C66 1.394(5)
C56 H56 0.9500
C56 C57 1.380(5)
C130 N129 1.093(6)
C130 C131 1.443(8)
C33 C34 1.472(3)
C33 C32 1.385(3)
C26 H26 0.9500
C26 C27 1.391(4)
C26 C25 1.379(5)
C68 C69 1.470(4)
C27 H27 0.9500
N147 C148 1.121(6)
C17 H17 0.9500
C17 C16 1.386(5)
C36 H36 0.9500
C36 C37 1.379(4)
C25 H25 0.9500
C57 H57 0.9500
C133 N132 1.101(8)
C133 C134 1.460(11)
C71 H71 0.9500
C71 C72 1.383(5)
C71 C70 1.383(5)
C146 H14D 0.9800
C146 H14E 0.9800
C146 H14F 0.9800
C146 C145 1.444(8)
C76 H76 0.9500
C76 C75 1.386(5)
C76 C77 1.375(5)
C32 H32 0.9500
C66 H66 0.9500
C66 C65 1.376(5)
C72 H72 0.9500
C74 C75 1.383(4)
C37 H37 0.9500
C37 C38 1.384(4)
N141 C142 1.121(8)
C75 H75 0.9500
C2AA H2AA 0.9800
C2AA H2AB 0.9800
C2AA H2AC 0.9800
C77 H77 0.9500
C38 H38 0.9500
C145 N144 1.103(7)
C16 H16 0.9500
C69 C70 1.388(4)
C148 C149 1.452(8)
C136 N135 1.114(7)
C136 C137 1.448(7)
C70 H70 0.9500
C154 H15A 0.9800
C154 H15B 0.9800
C154 H15C 0.9800
C154 C153 1.391(12)
C137 H13G 0.9800
C137 H13H 0.9800
C137 H13I 0.9800
C149 H14A 0.9800
C149 H14B 0.9800
C149 H14C 0.9800
C143 H14G 0.9800
C143 H14H 0.9800
C143 H14I 0.9800
C143 C142 1.449(8)
N138 C139 1.117(7)
C65 H65 0.9500
C139 C140 1.445(8)
C140 H14J 0.9800
C140 H14K 0.9800
C140 H14L 0.9800
C153 H15D 0.9900
C153 H15E 0.9900
C151 H15F 0.9900
C151 H15G 0.9900
C151 C152 1.418(11)
C152 H15H 0.9800
C152 H15I 0.9800
C152 H15J 0.9800
C134 H13D 0.9800
C134 H13E 0.9800
C134 H13F 0.9800
C131 H13A 0.9800
C131 H13B 0.9800
C131 H13C 0.9800

loop_
_geom_torsion_atom_site_label_1
_geom_torsion_atom_site_label_2
_geom_torsion_atom_site_label_3
_geom_torsion_atom_site_label_4
_geom_torsion
Cr1 N3 C18 C17 -179.5(3)
Cr1 N3 C14 C15 178.9(3)
Cr1 N3 C14 C13 -1.1(3)
Cr1 N2 C13 C14 1.6(3)
Cr1 N2 C13 C12 -176.1(2)
Cr1 N2 C9 C8 -2.1(3)
Cr1 N2 C9 C10 175.5(2)
Cr1 N1 C8 C7 -178.5(2)
Cr1 N1 C8 C9 -0.3(3)
Cr1 N1 C4 C5 176.6(2)
Cr1 N23 C34 C35 177.5(2)
Cr1 N23 C34 C33 -3.8(3)
Cr1 N23 C38 C37 -178.6(2)
Cr1 N22 C29 C28 -3.7(3)
Cr1 N22 C29 C30 173.64(19)
Cr1 N22 C33 C34 7.4(3)
Cr1 N22 C33 C32 -172.64(19)
Cr1 N21 C28 C29 -3.0(3)
Cr1 N21 C28 C27 178.0(2)
Cr3 N42 C49 C48 7.7(3)
Cr3 N42 C49 C50 -171.31(18)
Cr3 N42 C53 C52 171.94(18)
Cr3 N42 C53 C54 -5.3(3)
Cr3 N43 C58 C57 -177.5(2)
Cr3 N43 C54 C53 -4.3(3)
Cr3 N43 C54 C55 176.5(2)
Cr3 N62 C73 C72 178.5(2)
Cr3 N62 C73 C74 1.1(3)
Cr3 N62 C69 C68 0.3(3)
Cr3 N62 C69 C70 -178.4(2)
Cr3 N61 C64 C65 -176.8(3)
Cr3 N61 C68 C67 175.3(3)
Cr3 N61 C68 C69 -3.8(3)
Cr3 N41 C44 C45 -177.1(2)
Cr3 N63 C78 C77 176.3(2)
Cr3 N63 C74 C73 -0.3(3)
Cr3 N63 C74 C75 -178.3(2)
N42 C49 C48 C47 177.1(2)
N42 C49 C48 N41 -2.7(3)
N42 C49 C50 C51 -0.2(4)
N43 C58 C57 C56 0.4(5)
N43 C54 C53 N42 6.1(3)
N43 C54 C53 C52 -170.9(2)
N43 C54 C55 C56 2.0(4)
N3 C18 C17 C16 0.9(6)
N62 C73 C72 C71 0.2(4)
N62 C73 C74 N63 -0.5(3)
N62 C73 C74 C75 177.5(3)
N62 C69 C70 C71 -0.2(5)
N2 C13 C14 N3 -0.3(4)
N2 C13 C14 C15 179.8(3)
N2 C13 C12 C11 0.8(4)
N1 C8 C7 C6 1.7(4)
N1 C8 C9 N2 1.5(3)
N1 C8 C9 C10 -175.9(3)
C8 N1 C4 C5 -0.7(4)
C8 C7 C6 C5 -1.0(5)
C49 N42 C53 C52 0.6(4)
C49 N42 C53 C54 -176.6(2)
C49 C48 C47 C46 -179.7(3)
C49 C48 N41 Cr3 -3.2(3)
C49 C48 N41 C44 178.5(2)
N22 C29 C30 C31 -1.0(4)
N22 C33 C34 N23 -2.0(3)
N22 C33 C34 C35 176.6(3)
N22 C33 C32 C31 -1.0(4)
C48 C49 C50 C51 -179.1(2)
C48 C47 C46 C45 1.4(5)
C48 N41 C44 C45 1.0(4)
C24 N21 C28 C29 178.5(2)
C24 N21 C28 C27 -0.5(4)
C7 C8 C9 N2 179.7(2)
C7 C8 C9 C10 2.3(4)
C47 C48 N41 Cr3 177.0(2)
C47 C48 N41 C44 -1.3(4)
C47 C46 C45 C44 -1.7(5)
C4 N1 C8 C7 -0.9(4)
C4 N1 C8 C9 177.3(2)
C4 C5 C6 C7 -0.6(5)
N61 C64 C65 C66 1.8(6)
N61 C68 C69 N62 2.4(4)
N61 C68 C69 C70 -179.0(3)
C18 N3 C14 C15 -1.1(4)
C18 N3 C14 C13 179.0(2)
C18 C17 C16 C15 -1.6(6)
C58 N43 C54 C53 177.5(2)
C58 N43 C54 C55 -1.8(4)
C51 C52 C53 N42 -1.0(4)
C51 C52 C53 C54 175.8(2)
C51 C31 C30 C29 -178.0(2)
C51 C31 C32 C33 178.9(2)
N21 C24 C25 C26 0.3(6)
N21 C28 C29 N22 4.3(3)
N21 C28 C29 C30 -172.8(2)
N21 C28 C27 C26 0.6(5)
N41 C48 C47 C46 0.0(4)
C73 N62 C69 C68 178.4(2)
C73 N62 C69 C70 -0.4(4)
C73 C74 C75 C76 -176.6(3)
C52 C51 C31 C30 -98.3(3)
C52 C51 C31 C32 83.2(3)
C52 C51 C50 C49 -0.2(4)
C31 C51 C52 C53 -177.4(2)
C31 C51 C50 C49 178.1(2)
C28 C29 C30 C31 176.0(2)
C46 C45 C44 N41 0.4(5)
C35 C36 C37 C38 -1.9(5)
C64 N61 C68 C67 -1.9(5)
C64 N61 C68 C69 179.0(3)
C54 N43 C58 C57 0.6(4)
C54 C55 C56 C57 -1.0(5)
C13 N2 C9 C8 -178.0(2)
C13 N2 C9 C10 -0.4(4)
C11 C10 C9 N2 0.3(4)
C11 C10 C9 C8 177.5(3)
C53 N42 C49 C48 179.1(2)
C53 N42 C49 C50 0.0(4)
C53 C54 C55 C56 -177.2(3)
N63 C78 C77 C76 2.1(5)
N63 C74 C75 C76 1.3(5)
C50 C49 C48 C47 -3.9(4)
C50 C49 C48 N41 176.3(2)
C50 C51 C52 C53 0.8(4)
C50 C51 C31 C30 83.4(3)
C50 C51 C31 C32 -95.1(3)
C55 C54 C53 N42 -174.7(3)
C55 C54 C53 C52 8.3(4)
C55 C56 C57 C58 -0.2(5)
C14 N3 C18 C17 0.4(5)
C14 C15 C16 C17 1.0(6)
C14 C13 C12 C11 -176.5(3)
C12 C13 C14 N3 177.2(3)
C12 C13 C14 C15 -2.8(5)
C12 C11 C10 C9 0.3(5)
C6 C5 C4 N1 1.4(5)
C10 C11 C12 C13 -0.9(5)
C29 N22 C33 C34 -179.4(2)
C29 N22 C33 C32 0.5(4)
C29 C28 C27 C26 -178.3(3)
C78 N63 C74 C73 177.4(2)
C78 N63 C74 C75 -0.6(4)
C9 N2 C13 C14 177.5(2)
C9 N2 C13 C12 -0.1(4)
C9 C8 C7 C6 -176.3(3)
C30 C31 C32 C33 0.5(4)
C67 C68 C69 N62 -176.7(3)
C67 C68 C69 C70 2.0(5)
C67 C66 C65 C64 -1.6(7)
C33 N22 C29 C28 -176.9(2)
C33 N22 C29 C30 0.5(4)
C68 N61 C64 C65 0.0(5)
C68 C67 C66 C65 -0.3(6)
C68 C69 C70 C71 -178.8(3)
C27 C28 C29 N22 -176.7(3)
C27 C28 C29 C30 6.1(5)
C27 C26 C25 C24 -0.2(6)
C36 C35 C34 N23 1.2(5)
C36 C35 C34 C33 -177.3(3)
C36 C37 C38 N23 0.9(5)
C25 C24 N21 Cr1 -178.3(3)
C25 C24 N21 C28 0.0(5)
C25 C26 C27 C28 -0.2(6)
C34 N23 C38 C37 1.1(4)
C34 C35 C36 C37 0.9(5)
C34 C33 C32 C31 179.0(2)
C32 C31 C30 C29 0.5(4)
C32 C33 C34 N23 178.0(2)
C32 C33 C34 C35 -3.4(4)
C66 C67 C68 N61 2.0(5)
C66 C67 C68 C69 -179.0(3)
C72 C73 C74 N63 -177.5(3)
C72 C73 C74 C75 0.4(5)
C72 C71 C70 C69 0.8(5)
C74 C73 C72 C71 177.1(3)
C74 N63 C78 C77 -1.1(4)
C75 C76 C77 C78 -1.5(5)
C77 C76 C75 C74 -0.2(5)
C38 N23 C34 C35 -2.2(4)
C38 N23 C34 C33 176.4(2)
C16 C15 C14 N3 0.3(5)
C16 C15 C14 C13 -179.7(3)
C69 N62 C73 C72 0.4(4)
C69 N62 C73 C74 -176.9(2)
C70 C71 C72 C73 -0.8(5)
C153 O150 C151 C152 -175.4(9)
C151 O150 C153 C154 -174.0(8)
